data_7038551
loop_
_publ_author_name
'Kumar, Amit'
'Priest, Isobel K.'
'Hooper, Thomas N.'
'Weller, Andrew S.'

_publ_section_title
;
 Variable coordination modes and catalytic dehydrogenation of B-phenyl
 amine-boranes.
;
_journal_issue 14
_journal_name_full 'Dalton transactions (Cambridge, England : 2003)'
_journal_page_first 6183
_journal_page_last 6195
_journal_paper_doi 10.1039/c6dt00197a
_journal_volume 45
_journal_year 2016
_chemical_formula_moiety 'C32 H12 B F24, C33 H70 B N P2 Rh'
_chemical_formula_sum 'C65 H82 B2 F24 N P2 Rh'
_chemical_formula_weight 1519.78
_chemical_properties_physical 'Air-sensitive, Moisture-sensitive, Oxygen-sensitive'
_space_group_crystal_system orthorhombic
_space_group_IT_number 33
_space_group_name_Hall 'P 2c -2n'
_space_group_name_H-M_alt 'P n a 21'
_symmetry_space_group_name_Hall 'P 2c -2n'
_symmetry_space_group_name_H-M 'P n a 21'
_atom_sites_solution_hydrogens geom
_audit_creation_method SHELXL-2014
_audit_update_record
;
2016-02-18 deposited with the CCDC.
2016-02-24 downloaded from the CCDC.
;
_cell_angle_alpha 90
_cell_angle_beta 90
_cell_angle_gamma 90
_cell_formula_units_Z 8
_cell_length_a 51.6071(4)
_cell_length_b 19.7098(2)
_cell_length_c 14.21100(10)
_cell_measurement_reflns_used 65636
_cell_measurement_temperature 150(2)
_cell_measurement_theta_max 76.2910
_cell_measurement_theta_min 3.1071
_cell_volume 14454.9(2)
_computing_cell_refinement
;
CrysAlisPro, Agilent Technologies,
Version 1.171.35.21 (release 20-01-2012 CrysAlis171 .NET)
(compiled Jan 23 2012,18:06:46)
;
_computing_data_collection
;
CrysAlisPro, Agilent Technologies,
Version 1.171.35.21 (release 20-01-2012 CrysAlis171 .NET)
(compiled Jan 23 2012,18:06:46)
;
_computing_data_reduction
;
CrysAlisPro, Agilent Technologies,
Version 1.171.35.21 (release 20-01-2012 CrysAlis171 .NET)
(compiled Jan 23 2012,18:06:46)
;
_computing_structure_refinement 'SHELXL-2014 (Sheldrick, 2014)'
_computing_structure_solution 'SHELXS-97 (Sheldrick, 2008)'
_diffrn_ambient_temperature 150(2)
_diffrn_detector_area_resol_mean 10.5035
_diffrn_measured_fraction_theta_full 1.000
_diffrn_measured_fraction_theta_max 0.996
_diffrn_measurement_device_type 'SuperNova, Dual, Cu at zero, Atlas'
_diffrn_radiation_monochromator mirror
_diffrn_radiation_source 'SuperNova (Cu) X-ray Source'
_diffrn_radiation_type CuK\a
_diffrn_radiation_wavelength 1.54178
_diffrn_reflns_av_R_equivalents 0.0559
_diffrn_reflns_av_unetI/netI 0.0354
_diffrn_reflns_Laue_measured_fraction_full 1.000
_diffrn_reflns_Laue_measured_fraction_max 0.996
_diffrn_reflns_limit_h_max 64
_diffrn_reflns_limit_h_min -61
_diffrn_reflns_limit_k_max 24
_diffrn_reflns_limit_k_min -24
_diffrn_reflns_limit_l_max 17
_diffrn_reflns_limit_l_min -17
_diffrn_reflns_number 166541
_diffrn_reflns_point_group_measured_fraction_full 1.000
_diffrn_reflns_point_group_measured_fraction_max 0.996
_diffrn_reflns_theta_full 67.679
_diffrn_reflns_theta_max 76.478
_diffrn_reflns_theta_min 3.410
_exptl_absorpt_coefficient_mu 3.219
_exptl_absorpt_correction_T_max 1.00000
_exptl_absorpt_correction_T_min 0.61543
_exptl_absorpt_correction_type multi-scan
_exptl_absorpt_process_details
;
CrysAlisPro, Agilent Technologies,
Version 1.171.35.21 (release 20-01-2012 CrysAlis171 .NET)
(compiled Jan 23 2012,18:06:46)
Empirical absorption correction using spherical harmonics,
 implemented in SCALE3 ABSPACK scaling algorithm.
;
_exptl_crystal_colour purple
_exptl_crystal_density_diffrn 1.397
_exptl_crystal_description block
_exptl_crystal_F_000 6240
_exptl_crystal_recrystallization_method 'Re-crystallisation from solvent: 1,2-difluorobenzene/pentane'
_exptl_crystal_size_max 0.30
_exptl_crystal_size_mid 0.20
_exptl_crystal_size_min 0.20
_refine_diff_density_max 0.579
_refine_diff_density_min -1.076
_refine_diff_density_rms 0.060
_refine_ls_abs_structure_details
;
 Refined as an inversion twin.
;
_refine_ls_abs_structure_Flack -0.006(7)
_refine_ls_extinction_method none
_refine_ls_goodness_of_fit_ref 0.867
_refine_ls_hydrogen_treatment constr
_refine_ls_matrix_type full
_refine_ls_number_parameters 2360
_refine_ls_number_reflns 29727
_refine_ls_number_restraints 2598
_refine_ls_restrained_S_all 0.896
_refine_ls_R_factor_all 0.0548
_refine_ls_R_factor_gt 0.0517
_refine_ls_shift/su_max 0.003
_refine_ls_shift/su_mean 0.000
_refine_ls_structure_factor_coef Fsqd
_refine_ls_weighting_details 'w=1/[\s^2^(Fo^2^)+(0.0907P)^2^+24.5007P] where P=(Fo^2^+2Fc^2^)/3'
_refine_ls_weighting_scheme calc
_refine_ls_wR_factor_gt 0.1291
_refine_ls_wR_factor_ref 0.1318
_reflns_Friedel_coverage 0.920
_reflns_Friedel_fraction_full 1.000
_reflns_Friedel_fraction_max 0.996
_reflns_number_gt 27935
_reflns_number_total 29727
_reflns_threshold_expression 'I > 2\s(I)'
_cod_data_source_file c6dt00197a2.cif
_cod_data_source_block 3
_cod_depositor_comments 'Adding full bibliography for 7038549--7038556.cif.'
_cod_database_code 7038551
_shelx_space_group_comment
;
The symmetry employed for this shelxl refinement is uniquely defined
by the following loop, which should always be used as a source of
symmetry information in preference to the above space-group names.
They are only intended as comments.
;
_shelxl_version_number 2014-3

loop_
_space_group_symop_operation_xyz
'x, y, z'
'-x, -y, z+1/2'
'x+1/2, -y+1/2, z'
'-x+1/2, y+1/2, z+1/2'

loop_
_atom_site_label
_atom_site_type_symbol
_atom_site_fract_x
_atom_site_fract_y
_atom_site_fract_z
_atom_site_U_iso_or_equiv
_atom_site_adp_type
_atom_site_occupancy
_atom_site_site_symmetry_order
_atom_site_calc_flag
_atom_site_refinement_flags_posn
_atom_site_refinement_flags_adp
_atom_site_refinement_flags_occupancy
_atom_site_disorder_assembly
_atom_site_disorder_group
Rh1 Rh 0.57890(2) 0.74455(2) 1.00862(4) 0.02791(9) Uani 1 1 d . . . . .
B1 B 0.57833(13) 0.7702(4) 1.1559(4) 0.0345(14) Uani 1 1 d . . . . .
H1A H 0.5834 0.7242 1.1346 0.041 Uiso 1 1 calc R U . . .
H1B H 0.5709 0.7943 1.1011 0.041 Uiso 1 1 calc R U . . .
C1 C 0.60371(13) 0.8094(4) 1.1895(5) 0.0420(14) Uani 1 1 d . . . . .
C2 C 0.62469(14) 0.7764(5) 1.2333(5) 0.0530(18) Uani 1 1 d . . . . .
H2 H 0.6232 0.7298 1.2495 0.064 Uiso 1 1 calc R U . . .
C3 C 0.64763(17) 0.8111(6) 1.2533(7) 0.073(3) Uani 1 1 d . . . . .
H3 H 0.6617 0.7883 1.2827 0.088 Uiso 1 1 calc R U . . .
C4 C 0.6496(2) 0.8794(7) 1.2297(8) 0.088(3) Uani 1 1 d . . . . .
H4 H 0.6653 0.9031 1.2423 0.105 Uiso 1 1 calc R U . . .
C5 C 0.6296(2) 0.9125(6) 1.1889(8) 0.083(3) Uani 1 1 d . . . . .
H5 H 0.6312 0.9592 1.1736 0.100 Uiso 1 1 calc R U . . .
C6 C 0.60658(18) 0.8782(4) 1.1694(6) 0.0577(19) Uani 1 1 d . . . . .
H6 H 0.5926 0.9023 1.1417 0.069 Uiso 1 1 calc R U . . .
N1 N 0.55621(12) 0.7628(4) 1.2346(4) 0.0476(14) Uani 1 1 d . . . . .
C7 C 0.53369(14) 0.7240(6) 1.1981(6) 0.061(2) Uani 1 1 d . . . . .
H7A H 0.5197 0.7245 1.2448 0.091 Uiso 1 1 calc R U . . .
H7B H 0.5389 0.6770 1.1858 0.091 Uiso 1 1 calc R U . . .
H7C H 0.5276 0.7449 1.1396 0.091 Uiso 1 1 calc R U . . .
C8 C 0.5475(2) 0.8322(6) 1.2637(7) 0.077(3) Uani 1 1 d . . . . .
H8A H 0.5338 0.8282 1.3111 0.116 Uiso 1 1 calc R U . . .
H8B H 0.5408 0.8565 1.2087 0.116 Uiso 1 1 calc R U . . .
H8C H 0.5621 0.8572 1.2903 0.116 Uiso 1 1 calc R U . . .
C9 C 0.56662(18) 0.7262(6) 1.3186(6) 0.075(3) Uani 1 1 d . . . . .
H9A H 0.5725 0.6809 1.2998 0.112 Uiso 1 1 calc R U . . .
H9B H 0.5530 0.7220 1.3662 0.112 Uiso 1 1 calc R U . . .
H9C H 0.5812 0.7517 1.3449 0.112 Uiso 1 1 calc R U . . .
P1 P 0.57405(3) 0.81598(7) 0.88862(10) 0.0292(3) Uani 1 1 d . . . . .
C10 C 0.55507(15) 0.7924(3) 0.7838(5) 0.0435(15) Uani 1 1 d . . . . .
H10A H 0.5484 0.8346 0.7547 0.052 Uiso 1 1 calc R U . . .
H10B H 0.5670 0.7711 0.7378 0.052 Uiso 1 1 calc R U . . .
C11 C 0.53219(17) 0.7443(4) 0.7993(6) 0.053(2) Uani 1 1 d D . . . .
H11 H 0.5371 0.7056 0.8412 0.064 Uiso 1 1 calc R U . A 1
C12A C 0.5094(6) 0.783(2) 0.839(4) 0.071(8) Uani 0.42(6) 1 d D U P B 1
H12A H 0.5075 0.8258 0.8045 0.107 Uiso 0.42(6) 1 calc R U P B 1
H12B H 0.5124 0.7921 0.9055 0.107 Uiso 0.42(6) 1 calc R U P B 1
H12C H 0.4937 0.7557 0.8312 0.107 Uiso 0.42(6) 1 calc R U P B 1
C13A C 0.5279(9) 0.720(2) 0.697(2) 0.071(8) Uani 0.42(6) 1 d D U P B 1
H13A H 0.5230 0.7592 0.6578 0.107 Uiso 0.42(6) 1 calc R U P B 1
H13B H 0.5141 0.6863 0.6955 0.107 Uiso 0.42(6) 1 calc R U P B 1
H13C H 0.5440 0.7004 0.6727 0.107 Uiso 0.42(6) 1 calc R U P B 1
C12B C 0.5117(4) 0.7698(11) 0.873(2) 0.053(5) Uani 0.58(6) 1 d D U P B 2
H12D H 0.5051 0.8142 0.8535 0.079 Uiso 0.58(6) 1 calc R U P B 2
H12E H 0.5199 0.7737 0.9349 0.079 Uiso 0.58(6) 1 calc R U P B 2
H12F H 0.4974 0.7373 0.8764 0.079 Uiso 0.58(6) 1 calc R U P B 2
C13B C 0.5172(8) 0.7245(18) 0.7116(19) 0.078(7) Uani 0.58(6) 1 d D U P B 2
H13D H 0.5294 0.7113 0.6620 0.118 Uiso 0.58(6) 1 calc R U P B 2
H13E H 0.5068 0.7631 0.6902 0.118 Uiso 0.58(6) 1 calc R U P B 2
H13F H 0.5057 0.6862 0.7261 0.118 Uiso 0.58(6) 1 calc R U P B 2
C14 C 0.55756(11) 0.8916(3) 0.9363(4) 0.0325(11) Uani 1 1 d . . . . .
H14A H 0.5413 0.8760 0.9666 0.039 Uiso 1 1 calc R U . . .
H14B H 0.5687 0.9101 0.9869 0.039 Uiso 1 1 calc R U . . .
C15 C 0.55035(14) 0.9516(3) 0.8704(5) 0.0415(14) Uani 1 1 d . . . . .
H15 H 0.5509 0.9356 0.8037 0.050 Uiso 1 1 calc R U . . .
C16 C 0.56963(17) 1.0102(4) 0.8825(8) 0.062(2) Uani 1 1 d . . . . .
H16A H 0.5685 1.0279 0.9469 0.093 Uiso 1 1 calc R U . . .
H16B H 0.5655 1.0465 0.8378 0.093 Uiso 1 1 calc R U . . .
H16C H 0.5873 0.9938 0.8706 0.093 Uiso 1 1 calc R U . . .
C17 C 0.52330(16) 0.9766(4) 0.8925(8) 0.067(2) Uani 1 1 d . . . . .
H17A H 0.5191 1.0150 0.8516 0.100 Uiso 1 1 calc R U . . .
H17B H 0.5225 0.9910 0.9584 0.100 Uiso 1 1 calc R U . . .
H17C H 0.5108 0.9398 0.8818 0.100 Uiso 1 1 calc R U . . .
C18 C 0.60339(14) 0.8511(3) 0.8338(5) 0.0424(15) Uani 1 1 d . . . . .
H18A H 0.6118 0.8144 0.7973 0.051 Uiso 1 1 calc R U . . .
H18B H 0.5980 0.8865 0.7885 0.051 Uiso 1 1 calc R U . . .
C19 C 0.62379(13) 0.8821(4) 0.9005(6) 0.0517(18) Uani 1 1 d . . . . .
H19 H 0.6146 0.9089 0.9499 0.062 Uiso 1 1 calc R U . . .
C20 C 0.64137(19) 0.9302(5) 0.8453(10) 0.081(3) Uani 1 1 d . . . . .
H20A H 0.6309 0.9667 0.8179 0.121 Uiso 1 1 calc R U . . .
H20B H 0.6501 0.9050 0.7949 0.121 Uiso 1 1 calc R U . . .
H20C H 0.6544 0.9496 0.8877 0.121 Uiso 1 1 calc R U . . .
C21 C 0.63967(15) 0.8268(5) 0.9489(7) 0.061(2) Uani 1 1 d . . . . .
H21A H 0.6494 0.8011 0.9016 0.092 Uiso 1 1 calc R U . . .
H21B H 0.6280 0.7961 0.9829 0.092 Uiso 1 1 calc R U . . .
H21C H 0.6518 0.8477 0.9934 0.092 Uiso 1 1 calc R U . . .
P2 P 0.59450(3) 0.65495(7) 0.92938(11) 0.0307(3) Uani 1 1 d D . . . .
C22A C 0.57655(15) 0.5758(4) 0.9500(6) 0.0377(16) Uani 0.771(6) 1 d D U P C 1
H22A H 0.5872 0.5376 0.9265 0.045 Uiso 0.771(6) 1 calc R U P C 1
H22B H 0.5746 0.5697 1.0188 0.045 Uiso 0.771(6) 1 calc R U P C 1
C23A C 0.54950(15) 0.5705(4) 0.9049(6) 0.0392(17) Uani 0.771(6) 1 d D U P C 1
H23A H 0.5499 0.5955 0.8436 0.047 Uiso 0.771(6) 1 calc R U P C 1
C24A C 0.52864(18) 0.6024(5) 0.9668(7) 0.049(2) Uani 0.771(6) 1 d D U P C 1
H24A H 0.5268 0.5759 1.0248 0.073 Uiso 0.771(6) 1 calc R U P C 1
H24B H 0.5121 0.6028 0.9328 0.073 Uiso 0.771(6) 1 calc R U P C 1
H24C H 0.5336 0.6491 0.9825 0.073 Uiso 0.771(6) 1 calc R U P C 1
C25A C 0.5431(2) 0.4962(5) 0.8847(8) 0.055(2) Uani 0.771(6) 1 d D U P C 1
H25A H 0.5256 0.4929 0.8581 0.082 Uiso 0.771(6) 1 calc R U P C 1
H25B H 0.5439 0.4701 0.9434 0.082 Uiso 0.771(6) 1 calc R U P C 1
H25C H 0.5557 0.4778 0.8398 0.082 Uiso 0.771(6) 1 calc R U P C 1
C22B C 0.5690(5) 0.5934(13) 0.903(2) 0.039(4) Uani 0.229(6) 1 d D U P C 2
H22C H 0.5633 0.6015 0.8379 0.046 Uiso 0.229(6) 1 calc R U P C 2
H22D H 0.5771 0.5478 0.9049 0.046 Uiso 0.229(6) 1 calc R U P C 2
C23B C 0.5446(5) 0.5901(15) 0.9643(19) 0.044(4) Uani 0.229(6) 1 d D U P C 2
H23B H 0.5380 0.6375 0.9726 0.053 Uiso 0.229(6) 1 calc R U P C 2
C24B C 0.5502(7) 0.5608(16) 1.063(2) 0.051(6) Uani 0.229(6) 1 d D U P C 2
H24D H 0.5544 0.5125 1.0579 0.076 Uiso 0.229(6) 1 calc R U P C 2
H24E H 0.5348 0.5663 1.1032 0.076 Uiso 0.229(6) 1 calc R U P C 2
H24F H 0.5648 0.5850 1.0915 0.076 Uiso 0.229(6) 1 calc R U P C 2
C25B C 0.5240(7) 0.5505(19) 0.910(3) 0.063(6) Uani 0.229(6) 1 d D U P C 2
H25D H 0.5276 0.5018 0.9157 0.094 Uiso 0.229(6) 1 calc R U P C 2
H25E H 0.5244 0.5638 0.8440 0.094 Uiso 0.229(6) 1 calc R U P C 2
H25F H 0.5069 0.5603 0.9368 0.094 Uiso 0.229(6) 1 calc R U P C 2
C26A C 0.62759(17) 0.6345(5) 0.9638(7) 0.049(2) Uani 0.771(6) 1 d D U P C 1
H26A H 0.6307 0.5865 0.9468 0.059 Uiso 0.771(6) 1 calc R U P C 1
H26B H 0.6393 0.6623 0.9244 0.059 Uiso 0.771(6) 1 calc R U P C 1
C27A C 0.63598(16) 0.6437(4) 1.0662(6) 0.0561(17) Uani 0.771(6) 1 d D U P C 1
H27A H 0.6300 0.6898 1.0862 0.067 Uiso 0.771(6) 1 calc R U P C 1
C28A C 0.6225(3) 0.5919(6) 1.1314(9) 0.073(3) Uani 0.771(6) 1 d D U P C 1
H28A H 0.6301 0.5948 1.1946 0.109 Uiso 0.771(6) 1 calc R U P C 1
H28B H 0.6251 0.5460 1.1064 0.109 Uiso 0.771(6) 1 calc R U P C 1
H28C H 0.6040 0.6019 1.1346 0.109 Uiso 0.771(6) 1 calc R U P C 1
C29A C 0.6647(2) 0.6427(9) 1.0760(13) 0.087(4) Uani 0.771(6) 1 d D U P C 1
H29A H 0.6722 0.6809 1.0411 0.130 Uiso 0.771(6) 1 calc R U P C 1
H29B H 0.6715 0.6000 1.0506 0.130 Uiso 0.771(6) 1 calc R U P C 1
H29C H 0.6694 0.6464 1.1426 0.130 Uiso 0.771(6) 1 calc R U P C 1
C26B C 0.6154(5) 0.6072(12) 1.013(2) 0.047(4) Uani 0.229(6) 1 d D U P C 2
H26C H 0.6038 0.5854 1.0598 0.056 Uiso 0.229(6) 1 calc R U P C 2
H26D H 0.6239 0.5703 0.9773 0.056 Uiso 0.229(6) 1 calc R U P C 2
C27B C 0.63598(16) 0.6437(4) 1.0662(6) 0.0561(17) Uani 0.229(6) 1 d D U P C 2
H27B H 0.6294 0.6900 1.0824 0.067 Uiso 0.229(6) 1 calc R U P C 2
C28B C 0.6466(7) 0.611(2) 1.157(2) 0.062(6) Uani 0.229(6) 1 d D U P C 2
H28D H 0.6522 0.5641 1.1433 0.094 Uiso 0.229(6) 1 calc R U P C 2
H28E H 0.6329 0.6095 1.2050 0.094 Uiso 0.229(6) 1 calc R U P C 2
H28F H 0.6613 0.6369 1.1805 0.094 Uiso 0.229(6) 1 calc R U P C 2
C29B C 0.6619(5) 0.6521(18) 1.008(3) 0.056(5) Uani 0.229(6) 1 d D U P C 2
H29D H 0.6578 0.6706 0.9454 0.084 Uiso 0.229(6) 1 calc R U P C 2
H29E H 0.6702 0.6078 1.0005 0.084 Uiso 0.229(6) 1 calc R U P C 2
H29F H 0.6736 0.6831 1.0408 0.084 Uiso 0.229(6) 1 calc R U P C 2
C30A C 0.59793(19) 0.6533(4) 0.7986(6) 0.0404(17) Uani 0.771(6) 1 d D U P C 1
H30A H 0.5806 0.6608 0.7707 0.049 Uiso 0.771(6) 1 calc R U P C 1
H30B H 0.6090 0.6920 0.7798 0.049 Uiso 0.771(6) 1 calc R U P C 1
C31A C 0.6095(2) 0.5881(5) 0.7553(7) 0.050(2) Uani 0.771(6) 1 d D U P C 1
H31A H 0.6104 0.5526 0.8055 0.060 Uiso 0.771(6) 1 calc R U P C 1
C32A C 0.5911(3) 0.5624(6) 0.6768(8) 0.066(3) Uani 0.771(6) 1 d D U P C 1
H32A H 0.5978 0.5197 0.6511 0.098 Uiso 0.771(6) 1 calc R U P C 1
H32B H 0.5902 0.5964 0.6265 0.098 Uiso 0.771(6) 1 calc R U P C 1
H32C H 0.5738 0.5549 0.7030 0.098 Uiso 0.771(6) 1 calc R U P C 1
C33A C 0.6364(2) 0.5982(7) 0.7147(8) 0.065(3) Uani 0.771(6) 1 d D U P C 1
H33A H 0.6483 0.6125 0.7648 0.097 Uiso 0.771(6) 1 calc R U P C 1
H33B H 0.6359 0.6331 0.6657 0.097 Uiso 0.771(6) 1 calc R U P C 1
H33C H 0.6426 0.5554 0.6874 0.097 Uiso 0.771(6) 1 calc R U P C 1
C30B C 0.6135(7) 0.6680(14) 0.8255(19) 0.045(4) Uani 0.229(6) 1 d D U P C 2
H30C H 0.6021 0.6872 0.7762 0.054 Uiso 0.229(6) 1 calc R U P C 2
H30D H 0.6269 0.7025 0.8398 0.054 Uiso 0.229(6) 1 calc R U P C 2
C31B C 0.6271(6) 0.6048(14) 0.785(2) 0.051(4) Uani 0.229(6) 1 d D U P C 2
H31B H 0.6324 0.5727 0.8357 0.061 Uiso 0.229(6) 1 calc R U P C 2
C32B C 0.6084(8) 0.570(2) 0.714(3) 0.066(7) Uani 0.229(6) 1 d D U P C 2
H32D H 0.6170 0.5312 0.6857 0.098 Uiso 0.229(6) 1 calc R U P C 2
H32E H 0.6036 0.6029 0.6653 0.098 Uiso 0.229(6) 1 calc R U P C 2
H32F H 0.5929 0.5553 0.7478 0.098 Uiso 0.229(6) 1 calc R U P C 2
C33B C 0.6510(8) 0.634(2) 0.734(3) 0.070(8) Uani 0.229(6) 1 d D U P C 2
H33D H 0.6454 0.6638 0.6826 0.105 Uiso 0.229(6) 1 calc R U P C 2
H33E H 0.6616 0.5973 0.7091 0.105 Uiso 0.229(6) 1 calc R U P C 2
H33F H 0.6613 0.6608 0.7792 0.105 Uiso 0.229(6) 1 calc R U P C 2
Rh2 Rh 0.66262(2) 0.17919(2) 0.50142(3) 0.02768(9) Uani 1 1 d . . . . .
B2 B 0.62962(12) 0.2408(3) 0.5426(5) 0.0346(14) Uani 1 1 d . . . . .
H2A H 0.6454 0.2555 0.5085 0.042 Uiso 1 1 calc R U . . .
H2B H 0.6324 0.1934 0.5633 0.042 Uiso 1 1 calc R U . . .
C51 C 0.60566(12) 0.2427(3) 0.4717(5) 0.0428(14) Uani 1 1 d . . . . .
C52 C 0.58466(13) 0.1983(4) 0.4780(6) 0.0513(17) Uani 1 1 d . . . . .
H52 H 0.5839 0.1668 0.5286 0.062 Uiso 1 1 calc R U . . .
C53 C 0.56465(15) 0.1989(6) 0.4116(7) 0.070(3) Uani 1 1 d . . . . .
H53 H 0.5507 0.1678 0.4166 0.084 Uiso 1 1 calc R U . . .
C54 C 0.56544(19) 0.2455(7) 0.3382(8) 0.087(4) Uani 1 1 d . . . . .
H54 H 0.5520 0.2463 0.2927 0.105 Uiso 1 1 calc R U . . .
C55 C 0.5855(2) 0.2900(8) 0.3316(9) 0.092(4) Uani 1 1 d . . . . .
H55 H 0.5859 0.3223 0.2821 0.111 Uiso 1 1 calc R U . . .
C56 C 0.60540(16) 0.2881(5) 0.3969(7) 0.066(2) Uani 1 1 d . . . . .
H56 H 0.6194 0.3191 0.3903 0.079 Uiso 1 1 calc R U . . .
N2 N 0.62603(10) 0.2881(3) 0.6346(4) 0.0386(11) Uani 1 1 d . . . . .
C57 C 0.64949(12) 0.2854(4) 0.6954(6) 0.0470(16) Uani 1 1 d . . . . .
H57A H 0.6468 0.3137 0.7513 0.071 Uiso 1 1 calc R U . . .
H57B H 0.6645 0.3024 0.6602 0.071 Uiso 1 1 calc R U . . .
H57C H 0.6527 0.2385 0.7148 0.071 Uiso 1 1 calc R U . . .
C58 C 0.60352(12) 0.2630(4) 0.6908(5) 0.0467(16) Uani 1 1 d . . . . .
H58A H 0.5878 0.2653 0.6525 0.070 Uiso 1 1 calc R U . . .
H58B H 0.6014 0.2913 0.7470 0.070 Uiso 1 1 calc R U . . .
H58C H 0.6066 0.2159 0.7098 0.070 Uiso 1 1 calc R U . . .
C59 C 0.62134(17) 0.3601(4) 0.6073(7) 0.0573(19) Uani 1 1 d . . . . .
H59A H 0.6359 0.3765 0.5694 0.086 Uiso 1 1 calc R U . . .
H59B H 0.6197 0.3880 0.6641 0.086 Uiso 1 1 calc R U . . .
H59C H 0.6053 0.3631 0.5704 0.086 Uiso 1 1 calc R U . . .
P3 P 0.67458(3) 0.07249(7) 0.53233(10) 0.0299(3) Uani 1 1 d . . . . .
C60 C 0.68824(13) 0.0167(3) 0.4402(4) 0.0382(13) Uani 1 1 d . . . . .
H60A H 0.6737 0.0031 0.3987 0.046 Uiso 1 1 calc R U . . .
H60B H 0.7001 0.0447 0.4018 0.046 Uiso 1 1 calc R U . . .
C61 C 0.70299(14) -0.0486(3) 0.4668(5) 0.0448(15) Uani 1 1 d . . . . .
H61 H 0.7119 -0.0414 0.5285 0.054 Uiso 1 1 calc R U . . .
C62 C 0.7232(2) -0.0630(5) 0.3917(10) 0.088(3) Uani 1 1 d . . . . .
H62A H 0.7148 -0.0651 0.3300 0.132 Uiso 1 1 calc R U . . .
H62B H 0.7317 -0.1064 0.4051 0.132 Uiso 1 1 calc R U . . .
H62C H 0.7362 -0.0267 0.3916 0.132 Uiso 1 1 calc R U . . .
C63 C 0.6854(2) -0.1094(4) 0.4745(9) 0.081(3) Uani 1 1 d . . . . .
H63A H 0.6958 -0.1499 0.4873 0.121 Uiso 1 1 calc R U . . .
H63B H 0.6760 -0.1154 0.4152 0.121 Uiso 1 1 calc R U . . .
H63C H 0.6731 -0.1024 0.5258 0.121 Uiso 1 1 calc R U . . .
C64 C 0.69880(11) 0.0657(3) 0.6271(4) 0.0376(13) Uani 1 1 d . . . . .
H64A H 0.6995 0.0179 0.6481 0.045 Uiso 1 1 calc R U . . .
H64B H 0.7160 0.0772 0.6007 0.045 Uiso 1 1 calc R U . . .
C65 C 0.69406(12) 0.1107(4) 0.7136(5) 0.0478(16) Uani 1 1 d . . . . .
H65 H 0.6749 0.1154 0.7224 0.057 Uiso 1 1 calc R U . . .
C66 C 0.70541(15) 0.1813(4) 0.7002(7) 0.061(2) Uani 1 1 d . . . . .
H66A H 0.6980 0.2020 0.6435 0.091 Uiso 1 1 calc R U . . .
H66B H 0.7243 0.1780 0.6935 0.091 Uiso 1 1 calc R U . . .
H66C H 0.7012 0.2094 0.7550 0.091 Uiso 1 1 calc R U . . .
C67 C 0.70522(17) 0.0770(6) 0.8016(6) 0.073(3) Uani 1 1 d . . . . .
H67A H 0.7034 0.1078 0.8553 0.110 Uiso 1 1 calc R U . . .
H67B H 0.7236 0.0668 0.7914 0.110 Uiso 1 1 calc R U . . .
H67C H 0.6958 0.0348 0.8144 0.110 Uiso 1 1 calc R U . . .
C68A C 0.64756(12) 0.0261(4) 0.5856(6) 0.0479(16) Uani 0.34(4) 1 d D . P D 1
H68A H 0.6525 -0.0224 0.5869 0.058 Uiso 0.34(4) 1 calc R U P D 1
H68B H 0.6463 0.0411 0.6519 0.058 Uiso 0.34(4) 1 calc R U P D 1
C69A C 0.6201(5) 0.030(4) 0.544(3) 0.068(5) Uani 0.34(4) 1 d D U P D 1
H69A H 0.6193 0.0761 0.5143 0.081 Uiso 0.34(4) 1 calc R U P D 1
C70A C 0.5979(7) 0.030(3) 0.614(3) 0.081(7) Uani 0.34(4) 1 d D U P D 1
H70A H 0.5992 -0.0099 0.6545 0.122 Uiso 0.34(4) 1 calc R U P D 1
H70B H 0.5813 0.0285 0.5796 0.122 Uiso 0.34(4) 1 calc R U P D 1
H70C H 0.5986 0.0712 0.6520 0.122 Uiso 0.34(4) 1 calc R U P D 1
C71A C 0.6182(9) -0.019(2) 0.460(4) 0.075(7) Uani 0.34(4) 1 d D U P D 1
H71A H 0.6040 -0.0043 0.4185 0.112 Uiso 0.34(4) 1 calc R U P D 1
H71B H 0.6147 -0.0647 0.4830 0.112 Uiso 0.34(4) 1 calc R U P D 1
H71C H 0.6345 -0.0184 0.4249 0.112 Uiso 0.34(4) 1 calc R U P D 1
C68B C 0.64756(12) 0.0261(4) 0.5856(6) 0.0479(16) Uani 0.66(4) 1 d D . P D 2
H68C H 0.6524 -0.0225 0.5890 0.058 Uiso 0.66(4) 1 calc R U P D 2
H68D H 0.6454 0.0425 0.6510 0.058 Uiso 0.66(4) 1 calc R U P D 2
C69B C 0.6207(3) 0.0312(17) 0.5350(15) 0.065(3) Uani 0.66(4) 1 d D U P D 2
H69B H 0.6159 0.0804 0.5318 0.078 Uiso 0.66(4) 1 calc R U P D 2
C70B C 0.6010(3) -0.0040(14) 0.5996(17) 0.087(5) Uani 0.66(4) 1 d D U P D 2
H70D H 0.6023 0.0148 0.6632 0.130 Uiso 0.66(4) 1 calc R U P D 2
H70E H 0.6046 -0.0528 0.6015 0.130 Uiso 0.66(4) 1 calc R U P D 2
H70F H 0.5834 0.0034 0.5753 0.130 Uiso 0.66(4) 1 calc R U P D 2
C71B C 0.6201(5) 0.0034(15) 0.4351(18) 0.089(6) Uani 0.66(4) 1 d D U P D 2
H71D H 0.6273 -0.0426 0.4345 0.133 Uiso 0.66(4) 1 calc R U P D 2
H71E H 0.6305 0.0327 0.3939 0.133 Uiso 0.66(4) 1 calc R U P D 2
H71F H 0.6022 0.0023 0.4124 0.133 Uiso 0.66(4) 1 calc R U P D 2
P4 P 0.69208(3) 0.19568(7) 0.38905(10) 0.0282(3) Uani 1 1 d . . . . .
C72 C 0.72609(11) 0.1720(3) 0.4138(4) 0.0344(12) Uani 1 1 d . . . . .
H72A H 0.7318 0.1992 0.4687 0.041 Uiso 1 1 calc R U . . .
H72B H 0.7260 0.1239 0.4342 0.041 Uiso 1 1 calc R U . . .
C73 C 0.74721(12) 0.1790(3) 0.3379(4) 0.0376(13) Uani 1 1 d . . . . .
H73 H 0.7451 0.2241 0.3067 0.045 Uiso 1 1 calc R U . . .
C74 C 0.74594(17) 0.1246(5) 0.2628(7) 0.069(3) Uani 1 1 d . . . . .
H74A H 0.7463 0.0797 0.2925 0.104 Uiso 1 1 calc R U . . .
H74B H 0.7608 0.1292 0.2204 0.104 Uiso 1 1 calc R U . . .
H74C H 0.7298 0.1296 0.2268 0.104 Uiso 1 1 calc R U . . .
C75 C 0.77365(13) 0.1776(5) 0.3852(6) 0.0550(19) Uani 1 1 d . . . . .
H75A H 0.7872 0.1804 0.3371 0.082 Uiso 1 1 calc R U . . .
H75B H 0.7756 0.1352 0.4206 0.082 Uiso 1 1 calc R U . . .
H75C H 0.7752 0.2162 0.4282 0.082 Uiso 1 1 calc R U . . .
C76A C 0.69447(13) 0.2858(3) 0.3560(4) 0.0380(13) Uani 0.547(15) 1 d D . P E 1
H76A H 0.7087 0.2900 0.3096 0.046 Uiso 0.547(15) 1 calc R U P E 1
H76B H 0.6782 0.2981 0.3231 0.046 Uiso 0.547(15) 1 calc R U P E 1
C77A C 0.6991(3) 0.3381(6) 0.4317(10) 0.038(3) Uani 0.547(15) 1 d D . P E 1
H77A H 0.6956 0.3169 0.4944 0.046 Uiso 0.547(15) 1 calc R U P E 1
C78A C 0.7281(3) 0.3576(8) 0.4259(13) 0.062(4) Uani 0.547(15) 1 d D . P E 1
H78A H 0.7317 0.3789 0.3649 0.092 Uiso 0.547(15) 1 calc R U P E 1
H78B H 0.7388 0.3167 0.4327 0.092 Uiso 0.547(15) 1 calc R U P E 1
H78C H 0.7323 0.3896 0.4765 0.092 Uiso 0.547(15) 1 calc R U P E 1
C79A C 0.6827(3) 0.4009(7) 0.4225(13) 0.064(4) Uani 0.547(15) 1 d D . P E 1
H79A H 0.6643 0.3883 0.4240 0.095 Uiso 0.547(15) 1 calc R U P E 1
H79B H 0.6866 0.4235 0.3627 0.095 Uiso 0.547(15) 1 calc R U P E 1
H79C H 0.6865 0.4318 0.4748 0.095 Uiso 0.547(15) 1 calc R U P E 1
C76B C 0.69447(13) 0.2858(3) 0.3560(4) 0.0380(13) Uani 0.453(15) 1 d D . P E 2
H76C H 0.7012 0.2887 0.2909 0.046 Uiso 0.453(15) 1 calc R U P E 2
H76D H 0.6768 0.3056 0.3561 0.046 Uiso 0.453(15) 1 calc R U P E 2
C77B C 0.7124(4) 0.3302(7) 0.4220(10) 0.042(4) Uani 0.453(15) 1 d D . P E 2
H77B H 0.7300 0.3093 0.4204 0.051 Uiso 0.453(15) 1 calc R U P E 2
C78B C 0.7047(4) 0.3350(8) 0.5225(10) 0.051(4) Uani 0.453(15) 1 d D . P E 2
H78D H 0.6874 0.3549 0.5271 0.076 Uiso 0.453(15) 1 calc R U P E 2
H78E H 0.7171 0.3636 0.5562 0.076 Uiso 0.453(15) 1 calc R U P E 2
H78F H 0.7046 0.2895 0.5504 0.076 Uiso 0.453(15) 1 calc R U P E 2
C79B C 0.7148(4) 0.4017(7) 0.3786(14) 0.058(5) Uani 0.453(15) 1 d D . P E 2
H79D H 0.7261 0.4297 0.4182 0.088 Uiso 0.453(15) 1 calc R U P E 2
H79E H 0.6976 0.4227 0.3748 0.088 Uiso 0.453(15) 1 calc R U P E 2
H79F H 0.7223 0.3982 0.3154 0.088 Uiso 0.453(15) 1 calc R U P E 2
C80 C 0.68265(13) 0.1571(3) 0.2765(4) 0.0374(12) Uani 1 1 d . . . . .
H80A H 0.6927 0.1789 0.2255 0.045 Uiso 1 1 calc R U . F 1
H80B H 0.6875 0.1085 0.2777 0.045 Uiso 1 1 calc R U . F 1
C81A C 0.65381(17) 0.1627(6) 0.2524(6) 0.072(3) Uani 0.706(16) 1 d D . P G 1
H81A H 0.6439 0.1616 0.3128 0.086 Uiso 0.706(16) 1 calc R U P G 1
C82A C 0.6471(3) 0.0953(9) 0.1955(14) 0.098(5) Uani 0.706(16) 1 d D U P G 1
H82A H 0.6558 0.0965 0.1342 0.148 Uiso 0.706(16) 1 calc R U P G 1
H82B H 0.6283 0.0924 0.1862 0.148 Uiso 0.706(16) 1 calc R U P G 1
H82C H 0.6531 0.0557 0.2311 0.148 Uiso 0.706(16) 1 calc R U P G 1
C83A C 0.6455(3) 0.2217(9) 0.2003(16) 0.099(6) Uani 0.706(16) 1 d D U P G 1
H83A H 0.6553 0.2249 0.1416 0.149 Uiso 0.706(16) 1 calc R U P G 1
H83B H 0.6484 0.2626 0.2381 0.149 Uiso 0.706(16) 1 calc R U P G 1
H83C H 0.6270 0.2177 0.1859 0.149 Uiso 0.706(16) 1 calc R U P G 1
C81B C 0.65381(17) 0.1627(6) 0.2524(6) 0.072(3) Uani 0.294(16) 1 d D . P G 2
H81B H 0.6493 0.2083 0.2788 0.086 Uiso 0.294(16) 1 calc R U P G 2
C82B C 0.6348(6) 0.1191(17) 0.298(2) 0.069(8) Uani 0.294(16) 1 d D U P G 2
H82D H 0.6312 0.0798 0.2577 0.104 Uiso 0.294(16) 1 calc R U P G 2
H82E H 0.6187 0.1446 0.3081 0.104 Uiso 0.294(16) 1 calc R U P G 2
H82F H 0.6415 0.1036 0.3586 0.104 Uiso 0.294(16) 1 calc R U P G 2
C83B C 0.6514(9) 0.175(3) 0.146(2) 0.103(9) Uani 0.294(16) 1 d D U P G 2
H83D H 0.6330 0.1755 0.1281 0.155 Uiso 0.294(16) 1 calc R U P G 2
H83E H 0.6603 0.1388 0.1116 0.155 Uiso 0.294(16) 1 calc R U P G 2
H83F H 0.6592 0.2188 0.1298 0.155 Uiso 0.294(16) 1 calc R U P G 2
B200 B 0.70656(11) 0.6457(3) 0.4729(4) 0.0265(11) Uani 1 1 d . . . . .
C201 C 0.67462(10) 0.6475(3) 0.4722(4) 0.0297(11) Uani 1 1 d . . . . .
C202 C 0.66075(11) 0.5901(3) 0.4432(4) 0.0332(12) Uani 1 1 d . . . . .
H202 H 0.6700 0.5500 0.4276 0.040 Uiso 1 1 calc R U . . .
C203 C 0.63389(11) 0.5896(3) 0.4365(4) 0.0385(13) Uani 1 1 d D . . . .
C204 C 0.61935(11) 0.6459(4) 0.4630(5) 0.0416(14) Uani 1 1 d . . . . .
H204 H 0.6010 0.6448 0.4619 0.050 Uiso 1 1 calc R U . . .
C205 C 0.63248(10) 0.7033(3) 0.4909(4) 0.0370(13) Uani 1 1 d D . . . .
C206 C 0.65951(10) 0.7048(3) 0.4934(5) 0.0331(11) Uani 1 1 d . . . . .
H206 H 0.6680 0.7459 0.5100 0.040 Uiso 1 1 calc R U . . .
C207 C 0.62005(11) 0.5262(4) 0.4064(5) 0.0524(17) Uani 1 1 d D . . . .
F1 F 0.63278(12) 0.4935(4) 0.3396(6) 0.073(2) Uani 0.847(14) 1 d D U P H 1
F2 F 0.59689(12) 0.5401(4) 0.3700(7) 0.087(3) Uani 0.847(14) 1 d D U P H 1
F3 F 0.6163(2) 0.4840(3) 0.4757(5) 0.090(3) Uani 0.847(14) 1 d D U P H 1
F101 F 0.6024(6) 0.5073(14) 0.4696(19) 0.087(9) Uani 0.153(14) 1 d D U P H 2
F102 F 0.6356(4) 0.4732(7) 0.398(3) 0.074(8) Uani 0.153(14) 1 d D U P H 2
F103 F 0.6077(7) 0.5319(12) 0.3263(17) 0.087(9) Uani 0.153(14) 1 d D U P H 2
C208 C 0.61760(10) 0.7644(3) 0.5239(4) 0.0461(16) Uani 1 1 d D . . . .
F4 F 0.59235(15) 0.7534(9) 0.5230(19) 0.077(5) Uani 0.44(4) 1 d D U P I 1
F5 F 0.6215(5) 0.8179(6) 0.4715(15) 0.080(6) Uani 0.44(4) 1 d D U P I 1
F6 F 0.6234(4) 0.7813(11) 0.6104(10) 0.078(5) Uani 0.44(4) 1 d D U P I 1
F104 F 0.6300(3) 0.7996(9) 0.5882(14) 0.086(5) Uani 0.56(4) 1 d D U P I 2
F105 F 0.5952(3) 0.7485(6) 0.5619(19) 0.092(5) Uani 0.56(4) 1 d D U P I 2
F106 F 0.6124(4) 0.8071(6) 0.4555(8) 0.072(4) Uani 0.56(4) 1 d D U P I 2
C209 C 0.71761(10) 0.5785(3) 0.5285(4) 0.0268(10) Uani 1 1 d . . . . .
C210 C 0.70376(10) 0.5435(3) 0.5971(4) 0.0290(10) Uani 1 1 d . . . . .
H210 H 0.6861 0.5551 0.6071 0.035 Uiso 1 1 calc R U . . .
C211 C 0.71466(11) 0.4923(3) 0.6517(4) 0.0337(12) Uani 1 1 d D . . . .
C212 C 0.74046(12) 0.4742(3) 0.6406(4) 0.0339(12) Uani 1 1 d . . . . .
H212 H 0.7481 0.4397 0.6782 0.041 Uiso 1 1 calc R U . . .
C213 C 0.75477(11) 0.5084(3) 0.5726(4) 0.0315(11) Uani 1 1 d D . . . .
C214 C 0.74376(10) 0.5589(3) 0.5184(4) 0.0304(11) Uani 1 1 d . . . . .
H214 H 0.7542 0.5811 0.4727 0.037 Uiso 1 1 calc R U . . .
C215 C 0.69870(12) 0.4587(3) 0.7255(5) 0.0515(17) Uani 1 1 d D . . . .
F7 F 0.6756(2) 0.4386(11) 0.6935(8) 0.058(3) Uani 0.62(5) 1 d D U P J 1
F8 F 0.7099(3) 0.4067(10) 0.7665(16) 0.089(5) Uani 0.62(5) 1 d D U P J 1
F9 F 0.6928(4) 0.5026(7) 0.7960(10) 0.073(4) Uani 0.62(5) 1 d D U P J 1
F107 F 0.7013(7) 0.4854(17) 0.8101(8) 0.092(7) Uani 0.38(5) 1 d D U P J 2
F108 F 0.67354(17) 0.4578(15) 0.7052(17) 0.054(5) Uani 0.38(5) 1 d D U P J 2
F109 F 0.7052(5) 0.3926(8) 0.735(2) 0.075(6) Uani 0.38(5) 1 d D U P J 2
C216 C 0.78289(13) 0.4908(3) 0.5604(4) 0.0476(16) Uani 1 1 d D . . . .
F10 F 0.79732(18) 0.5467(5) 0.5481(15) 0.061(4) Uani 0.56(4) 1 d D U P K 1
F11 F 0.7929(2) 0.4568(11) 0.6303(12) 0.081(5) Uani 0.56(4) 1 d D U P K 1
F12 F 0.7865(2) 0.4547(11) 0.4815(12) 0.084(5) Uani 0.56(4) 1 d D U P K 1
F110 F 0.7861(3) 0.4311(9) 0.520(2) 0.089(6) Uani 0.44(4) 1 d D U P K 2
F111 F 0.7964(2) 0.5363(10) 0.5150(18) 0.066(5) Uani 0.44(4) 1 d D U P K 2
F112 F 0.7943(2) 0.4843(14) 0.6459(8) 0.067(5) Uani 0.44(4) 1 d D U P K 2
C217 C 0.71443(9) 0.6455(3) 0.3611(4) 0.0258(10) Uani 1 1 d . . . . .
C218 C 0.71735(10) 0.5863(3) 0.3082(4) 0.0302(11) Uani 1 1 d . . . . .
H218 H 0.7165 0.5437 0.3394 0.036 Uiso 1 1 calc R U . . .
C219 C 0.72151(11) 0.5875(3) 0.2119(4) 0.0333(12) Uani 1 1 d . . . . .
C220 C 0.72341(11) 0.6481(3) 0.1634(4) 0.0347(12) Uani 1 1 d . . . . .
H220 H 0.7266 0.6488 0.0975 0.042 Uiso 1 1 calc R U . . .
C221 C 0.72054(10) 0.7082(3) 0.2140(4) 0.0304(11) Uani 1 1 d D . . . .
C222 C 0.71588(10) 0.7064(3) 0.3105(4) 0.0280(10) Uani 1 1 d . . . . .
H222 H 0.7136 0.7480 0.3432 0.034 Uiso 1 1 calc R U . . .
C223 C 0.72350(14) 0.5220(4) 0.1585(5) 0.0460(15) Uani 1 1 d . . . . .
F13 F 0.70203(11) 0.4863(3) 0.1632(5) 0.0840(19) Uani 1 1 d . . . . .
F14 F 0.74231(10) 0.4825(2) 0.1922(4) 0.0707(14) Uani 1 1 d . . . . .
F15 F 0.72951(16) 0.5301(3) 0.0688(4) 0.090(2) Uani 1 1 d . . . . .
C224 C 0.72265(11) 0.7741(3) 0.1641(4) 0.0458(15) Uani 1 1 d D . . . .
F16 F 0.7418(2) 0.7753(6) 0.1006(8) 0.038(3) Uani 0.334 1 d D U P L 1
F17 F 0.7010(2) 0.7871(7) 0.1120(10) 0.049(4) Uani 0.334 1 d D U P L 1
F18 F 0.7255(4) 0.8277(5) 0.2185(9) 0.054(5) Uani 0.334 1 d D U P L 1
F116 F 0.7021(3) 0.8126(7) 0.1698(15) 0.079(4) Uani 0.333 1 d D U P L 2
F117 F 0.7420(3) 0.8123(6) 0.2066(11) 0.070(4) Uani 0.333 1 d D U P L 2
F118 F 0.7304(4) 0.7699(7) 0.0762(7) 0.070(4) Uani 0.333 1 d D U P L 2
F216 F 0.7069(3) 0.7765(7) 0.0871(9) 0.058(5) Uani 0.333 1 d D U P L 3
F217 F 0.7151(3) 0.8274(4) 0.2150(9) 0.046(4) Uani 0.333 1 d D U P L 3
F218 F 0.7461(2) 0.7877(7) 0.1314(13) 0.065(5) Uani 0.333 1 d D U P L 3
C225 C 0.72003(10) 0.7091(3) 0.5291(4) 0.0267(10) Uani 1 1 d . . . . .
C226 C 0.70935(11) 0.7390(3) 0.6092(4) 0.0320(11) Uani 1 1 d . . . . .
H226 H 0.6933 0.7225 0.6322 0.038 Uiso 1 1 calc R U . . .
C227 C 0.72144(12) 0.7922(3) 0.6569(4) 0.0359(12) Uani 1 1 d . . . . .
C228 C 0.74565(13) 0.8151(3) 0.6287(5) 0.0393(13) Uani 1 1 d . . . . .
H228 H 0.7540 0.8511 0.6611 0.047 Uiso 1 1 calc R U . . .
C229 C 0.75723(11) 0.7844(3) 0.5525(4) 0.0346(12) Uani 1 1 d D . . . .
C230 C 0.74460(9) 0.7332(2) 0.5026(5) 0.0296(9) Uani 1 1 d . . . . .
H230 H 0.7529 0.7141 0.4491 0.036 Uiso 1 1 calc R U . . .
C231 C 0.70805(17) 0.8282(4) 0.7357(6) 0.0511(17) Uani 1 1 d . . . . .
F19 F 0.68796(12) 0.7945(3) 0.7699(4) 0.0778(17) Uani 1 1 d . . . . .
F20 F 0.72309(14) 0.8408(4) 0.8088(4) 0.093(2) Uani 1 1 d . . . . .
F21 F 0.69887(15) 0.8886(3) 0.7085(5) 0.097(2) Uani 1 1 d . . . . .
C232 C 0.78365(12) 0.8066(3) 0.5228(4) 0.0499(18) Uani 1 1 d D . . . .
F22 F 0.7973(2) 0.8322(9) 0.5960(9) 0.053(4) Uani 0.334 1 d D U P M 1
F23 F 0.7833(3) 0.8548(10) 0.4577(13) 0.074(5) Uani 0.334 1 d D U P M 1
F24 F 0.7981(2) 0.7557(7) 0.4901(15) 0.061(4) Uani 0.334 1 d D U P M 1
F122 F 0.7928(3) 0.7769(9) 0.4468(11) 0.061(4) Uani 0.333 1 d D U P M 2
F123 F 0.8012(2) 0.7995(12) 0.5913(10) 0.069(5) Uani 0.333 1 d D U P M 2
F124 F 0.7839(2) 0.8745(5) 0.5034(15) 0.059(3) Uani 0.333 1 d D U P M 2
F222 F 0.8015(2) 0.7589(8) 0.5438(17) 0.074(4) Uani 0.333 1 d D U P M 3
F223 F 0.7915(3) 0.8642(8) 0.5586(16) 0.083(5) Uani 0.333 1 d D U P M 3
F224 F 0.7852(3) 0.8126(12) 0.4282(7) 0.065(4) Uani 0.333 1 d D U P M 3
B300 B 0.45601(11) 0.7452(3) 0.4547(4) 0.0242(11) Uani 1 1 d . . . . .
C301 C 0.46717(9) 0.8106(2) 0.5122(4) 0.0262(9) Uani 1 1 d . . . . .
C302 C 0.49314(9) 0.8303(2) 0.4989(5) 0.0301(10) Uani 1 1 d . . . . .
H302 H 0.5033 0.8072 0.4532 0.036 Uiso 1 1 calc R U . . .
C303 C 0.50443(11) 0.8823(3) 0.5506(4) 0.0323(11) Uani 1 1 d . . . . .
C304 C 0.49042(12) 0.9181(3) 0.6168(5) 0.0373(12) Uani 1 1 d . . . . .
H304 H 0.4981 0.9540 0.6514 0.045 Uiso 1 1 calc R U . . .
C305 C 0.46479(11) 0.9000(3) 0.6313(4) 0.0353(12) Uani 1 1 d D . . . .
C306 C 0.45356(11) 0.8469(3) 0.5802(4) 0.0308(11) Uani 1 1 d . . . . .
H306 H 0.4360 0.8353 0.5923 0.037 Uiso 1 1 calc R U . . .
C307 C 0.53215(12) 0.9017(4) 0.5325(5) 0.0423(14) Uani 1 1 d . . . . .
F51 F 0.54697(8) 0.8481(3) 0.5120(6) 0.0850(18) Uani 1 1 d . . . . .
F52 F 0.53488(10) 0.9431(4) 0.4620(5) 0.100(2) Uani 1 1 d . . . . .
F53 F 0.54336(9) 0.9293(3) 0.6080(4) 0.0764(16) Uani 1 1 d . . . . .
C308 C 0.44931(12) 0.9407(3) 0.7000(5) 0.0520(17) Uani 1 1 d D . . . .
F54 F 0.4289(4) 0.9076(10) 0.7319(19) 0.076(6) Uani 0.38(4) 1 d D U P N 1
F55 F 0.4624(3) 0.9606(16) 0.7736(14) 0.086(6) Uani 0.38(4) 1 d D U P N 1
F56 F 0.4399(7) 0.9967(10) 0.6610(14) 0.096(7) Uani 0.38(4) 1 d D U P N 1
F154 F 0.4508(4) 1.0064(4) 0.6826(13) 0.093(5) Uani 0.62(4) 1 d D U P N 2
F155 F 0.42488(16) 0.9245(9) 0.7035(13) 0.086(4) Uani 0.62(4) 1 d D U P N 2
F156 F 0.4583(3) 0.9338(11) 0.7872(6) 0.087(4) Uani 0.62(4) 1 d D U P N 2
C309 C 0.47001(9) 0.6792(2) 0.5035(5) 0.0272(9) Uani 1 1 d . . . . .
C310 C 0.49386(10) 0.6548(3) 0.4708(4) 0.0298(11) Uani 1 1 d . . . . .
H310 H 0.5014 0.6750 0.4165 0.036 Uiso 1 1 calc R U . . .
C311 C 0.50699(10) 0.6019(3) 0.5151(5) 0.0336(12) Uani 1 1 d . . . . .
C312 C 0.49668(13) 0.5702(3) 0.5927(5) 0.0419(14) Uani 1 1 d . . . . .
H312 H 0.5055 0.5337 0.6225 0.050 Uiso 1 1 calc R U . . .
C313 C 0.47297(13) 0.5932(3) 0.6262(5) 0.0461(15) Uani 1 1 d D . . . .
C314 C 0.46030(12) 0.6476(3) 0.5840(4) 0.0361(12) Uani 1 1 d . . . . .
H314 H 0.4446 0.6637 0.6109 0.043 Uiso 1 1 calc R U . . .
C315 C 0.53282(12) 0.5801(3) 0.4770(6) 0.0452(17) Uani 1 1 d . . . . .
F57 F 0.53993(10) 0.5200(3) 0.5039(7) 0.102(2) Uani 1 1 d . . . . .
F58 F 0.53367(10) 0.5808(3) 0.3826(4) 0.0758(15) Uani 1 1 d . . . . .
F59 F 0.55151(7) 0.6244(3) 0.4996(5) 0.0687(12) Uani 1 1 d . . . . .
C316 C 0.46161(14) 0.5597(4) 0.7081(6) 0.079(3) Uani 1 1 d D . . . .
F60 F 0.4673(4) 0.4928(5) 0.7142(12) 0.092(7) Uani 0.334 1 d D U P O 1
F61 F 0.4679(3) 0.5875(8) 0.7910(7) 0.086(5) Uani 0.334 1 d D U P O 1
F62 F 0.43504(18) 0.5612(8) 0.7070(11) 0.069(5) Uani 0.334 1 d D U P O 1
F160 F 0.4377(2) 0.5799(10) 0.7319(13) 0.088(6) Uani 0.333 1 d D U P O 2
F161 F 0.4587(4) 0.4904(4) 0.6931(11) 0.070(5) Uani 0.333 1 d D U P O 2
F162 F 0.4759(4) 0.5622(11) 0.7866(8) 0.105(6) Uani 0.333 1 d D U P O 2
F260 F 0.4373(2) 0.5388(10) 0.6984(13) 0.098(6) Uani 0.333 1 d D U P O 3
F261 F 0.4760(3) 0.5080(8) 0.7431(11) 0.089(6) Uani 0.333 1 d D U P O 3
F262 F 0.4609(4) 0.6036(8) 0.7844(7) 0.094(6) Uani 0.333 1 d D U P O 3
C317 C 0.42429(10) 0.7410(3) 0.4558(4) 0.0280(10) Uani 1 1 d . . . . .
C318 C 0.40935(10) 0.7990(3) 0.4400(4) 0.0298(11) Uani 1 1 d . . . . .
H318 H 0.4179 0.8414 0.4335 0.036 Uiso 1 1 calc R U . . .
C319 C 0.38242(11) 0.7973(3) 0.4335(5) 0.0349(12) Uani 1 1 d . . . . .
C320 C 0.36903(12) 0.7368(3) 0.4422(5) 0.0405(14) Uani 1 1 d . . . . .
H320 H 0.3506 0.7355 0.4395 0.049 Uiso 1 1 calc R U . . .
C321 C 0.38339(11) 0.6781(3) 0.4551(5) 0.0407(14) Uani 1 1 d D . . . .
C322 C 0.41045(11) 0.6803(3) 0.4609(5) 0.0357(12) Uani 1 1 d . . . . .
H322 H 0.4197 0.6391 0.4686 0.043 Uiso 1 1 calc R U . . .
C323 C 0.36805(12) 0.8616(3) 0.4143(6) 0.0444(15) Uani 1 1 d . . . . .
F63 F 0.37615(8) 0.9131(2) 0.4669(3) 0.0541(11) Uani 1 1 d . . . . .
F64 F 0.34276(8) 0.8559(3) 0.4264(5) 0.0782(17) Uani 1 1 d . . . . .
F65 F 0.37149(11) 0.8820(3) 0.3241(4) 0.0673(13) Uani 1 1 d . . . . .
C324 C 0.37028(11) 0.6109(4) 0.4590(5) 0.068(3) Uani 1 1 d D . . . .
F66 F 0.34459(16) 0.6144(7) 0.4602(14) 0.069(5) Uani 0.334 1 d D U P P 1
F67 F 0.3778(3) 0.5722(6) 0.5307(10) 0.074(6) Uani 0.334 1 d D U P P 1
F68 F 0.3761(3) 0.5738(6) 0.3804(9) 0.061(4) Uani 0.334 1 d D U P P 1
F166 F 0.3820(3) 0.5618(6) 0.4121(15) 0.088(6) Uani 0.333 1 d D U P P 2
F167 F 0.34579(19) 0.6137(7) 0.4257(14) 0.066(5) Uani 0.333 1 d D U P P 2
F168 F 0.3678(4) 0.5891(9) 0.5488(9) 0.098(6) Uani 0.333 1 d D U P P 2
F266 F 0.3840(3) 0.5639(5) 0.5063(13) 0.067(5) Uani 0.333 1 d D U P P 3
F267 F 0.3471(2) 0.6130(7) 0.5011(15) 0.085(5) Uani 0.333 1 d D U P P 3
F268 F 0.3665(4) 0.5839(8) 0.3732(9) 0.093(6) Uani 0.333 1 d D U P P 3
C325 C 0.46279(10) 0.7492(2) 0.3415(4) 0.0259(10) Uani 1 1 d . . . . .
C326 C 0.46141(10) 0.6906(3) 0.2854(4) 0.0285(11) Uani 1 1 d . . . . .
H326 H 0.4582 0.6481 0.3149 0.034 Uiso 1 1 calc R U . . .
C327 C 0.46455(10) 0.6925(3) 0.1884(4) 0.0306(11) Uani 1 1 d . . . . .
C328 C 0.46927(11) 0.7531(3) 0.1419(4) 0.0330(11) Uani 1 1 d . . . . .
H328 H 0.4713 0.7545 0.0755 0.040 Uiso 1 1 calc R U . . .
C329 C 0.47093(10) 0.8114(3) 0.1957(4) 0.0328(11) Uani 1 1 d D . . . .
C330 C 0.46764(10) 0.8098(3) 0.2925(4) 0.0287(10) Uani 1 1 d . . . . .
H330 H 0.4687 0.8510 0.3268 0.034 Uiso 1 1 calc R U . . .
C331 C 0.46315(13) 0.6278(3) 0.1335(5) 0.0407(13) Uani 1 1 d . . . . .
F69 F 0.46253(19) 0.6364(3) 0.0423(4) 0.109(3) Uani 1 1 d . . . . .
F70 F 0.48301(11) 0.5880(3) 0.1514(5) 0.089(2) Uani 1 1 d . . . . .
F71 F 0.44228(11) 0.5921(3) 0.1536(5) 0.087(2) Uani 1 1 d . . . . .
C332 C 0.47614(11) 0.8778(3) 0.1478(4) 0.0460(15) Uani 1 1 d D . . . .
F72 F 0.4545(2) 0.9145(6) 0.1381(11) 0.057(4) Uani 0.334 1 d D U P Q 1
F73 F 0.4928(2) 0.9164(5) 0.1962(8) 0.036(3) Uani 0.334 1 d D U P Q 1
F74 F 0.4861(3) 0.8708(7) 0.0619(6) 0.057(5) Uani 0.334 1 d D U P Q 1
F172 F 0.4954(3) 0.8714(7) 0.0831(10) 0.069(5) Uani 0.333 1 d D U P Q 2
F173 F 0.4561(3) 0.9021(7) 0.1005(13) 0.073(5) Uani 0.333 1 d D U P Q 2
F174 F 0.4843(4) 0.9260(6) 0.2061(10) 0.062(5) Uani 0.333 1 d D U P Q 2
F272 F 0.4739(4) 0.8757(7) 0.0548(6) 0.070(5) Uani 0.333 1 d D U P Q 3
F273 F 0.4588(3) 0.9257(6) 0.1756(12) 0.073(5) Uani 0.333 1 d D U P Q 3
F274 F 0.4991(2) 0.9040(7) 0.1687(13) 0.075(5) Uani 0.333 1 d D U P Q 3

loop_
_atom_site_aniso_label
_atom_site_aniso_U_11
_atom_site_aniso_U_22
_atom_site_aniso_U_33
_atom_site_aniso_U_23
_atom_site_aniso_U_13
_atom_site_aniso_U_12
Rh1 0.02773(16) 0.02835(17) 0.02765(17) 0.00276(18) 0.00171(17) 0.00233(12)
B1 0.042(3) 0.044(4) 0.017(3) 0.003(2) 0.000(2) 0.007(3)
C1 0.042(3) 0.055(4) 0.029(3) -0.003(3) 0.002(2) -0.002(3)
C2 0.043(4) 0.079(5) 0.037(4) -0.003(3) -0.004(3) 0.003(4)
C3 0.049(4) 0.110(8) 0.061(5) -0.012(5) -0.003(4) -0.007(5)
C4 0.076(6) 0.117(10) 0.070(7) -0.008(6) -0.013(5) -0.041(7)
C5 0.108(8) 0.071(6) 0.070(6) -0.005(5) -0.010(6) -0.030(6)
C6 0.071(5) 0.058(5) 0.044(4) -0.011(4) -0.004(4) -0.007(4)
N1 0.042(3) 0.069(4) 0.032(3) 0.006(3) 0.004(2) -0.001(3)
C7 0.034(3) 0.099(7) 0.049(4) 0.007(4) 0.004(3) -0.006(4)
C8 0.081(6) 0.090(7) 0.062(6) -0.016(5) 0.034(5) 0.014(5)
C9 0.057(5) 0.124(9) 0.044(4) 0.032(5) -0.002(4) -0.014(5)
P1 0.0368(7) 0.0239(6) 0.0268(6) 0.0009(5) 0.0021(5) 0.0027(5)
C10 0.067(4) 0.031(3) 0.033(3) 0.000(2) -0.010(3) 0.005(3)
C11 0.064(5) 0.038(3) 0.058(5) -0.007(3) -0.029(4) 0.004(3)
C12A 0.064(13) 0.059(15) 0.090(18) -0.012(13) -0.033(13) 0.007(10)
C13A 0.065(17) 0.070(12) 0.079(14) -0.024(11) -0.037(13) -0.007(14)
C12B 0.033(6) 0.043(8) 0.083(13) -0.001(8) -0.014(7) 0.004(5)
C13B 0.073(15) 0.085(12) 0.077(11) -0.002(9) -0.032(11) -0.025(13)
C14 0.041(3) 0.025(2) 0.032(3) 0.001(2) 0.001(2) 0.003(2)
C15 0.060(4) 0.024(3) 0.040(3) 0.002(2) -0.001(3) 0.010(3)
C16 0.066(5) 0.031(3) 0.088(6) 0.010(4) 0.007(4) 0.002(3)
C17 0.056(4) 0.046(4) 0.099(7) 0.020(4) -0.008(4) 0.013(3)
C18 0.055(4) 0.028(3) 0.044(4) 0.005(3) 0.019(3) 0.005(3)
C19 0.042(3) 0.039(3) 0.074(5) 0.001(3) 0.022(3) -0.005(3)
C20 0.059(5) 0.049(5) 0.134(10) 0.011(5) 0.041(6) -0.006(4)
C21 0.041(4) 0.068(5) 0.075(6) 0.006(4) 0.007(4) -0.003(3)
P2 0.0298(6) 0.0257(6) 0.0366(7) 0.0022(5) 0.0024(5) 0.0026(5)
C22A 0.037(4) 0.033(4) 0.043(4) 0.008(3) 0.003(3) 0.001(3)
C23A 0.041(4) 0.034(3) 0.042(4) 0.002(3) 0.002(3) -0.009(3)
C24A 0.041(4) 0.046(5) 0.059(5) 0.005(4) 0.006(4) -0.003(4)
C25A 0.063(5) 0.041(5) 0.060(6) -0.004(4) 0.005(4) -0.017(4)
C22B 0.038(7) 0.034(7) 0.044(7) 0.003(6) 0.001(7) -0.005(6)
C23B 0.043(7) 0.038(7) 0.051(7) 0.005(6) 0.005(6) -0.008(6)
C24B 0.056(12) 0.037(11) 0.060(13) 0.015(11) 0.006(11) -0.004(11)
C25B 0.060(11) 0.057(11) 0.072(12) 0.002(11) 0.005(11) -0.013(10)
C26A 0.043(4) 0.045(4) 0.059(5) 0.000(4) -0.005(3) 0.009(3)
C27A 0.054(3) 0.056(3) 0.059(4) -0.002(3) -0.015(3) 0.009(3)
C28A 0.092(7) 0.063(6) 0.064(6) 0.008(5) -0.029(6) 0.004(6)
C29A 0.054(6) 0.109(9) 0.097(9) -0.013(8) -0.024(6) 0.012(6)
C26B 0.045(7) 0.045(7) 0.050(7) 0.003(7) -0.011(7) 0.007(6)
C27B 0.054(3) 0.056(3) 0.059(4) -0.002(3) -0.015(3) 0.009(3)
C28B 0.053(11) 0.068(12) 0.066(12) 0.001(11) -0.013(10) 0.016(10)
C29B 0.039(9) 0.067(11) 0.062(11) 0.006(12) 0.001(11) 0.009(9)
C30A 0.054(4) 0.033(4) 0.034(4) 0.002(3) 0.012(3) 0.004(3)
C31A 0.074(5) 0.040(4) 0.037(4) -0.002(3) 0.014(4) 0.012(4)
C32A 0.088(8) 0.049(5) 0.060(6) -0.012(5) 0.017(6) -0.004(5)
C33A 0.070(6) 0.071(7) 0.053(6) -0.003(5) 0.016(5) 0.027(5)
C30B 0.058(8) 0.040(7) 0.037(7) 0.003(6) 0.010(7) 0.007(7)
C31B 0.064(7) 0.044(7) 0.044(7) -0.001(6) 0.015(6) 0.012(6)
C32B 0.086(12) 0.054(12) 0.056(12) -0.013(11) 0.015(12) 0.008(11)
C33B 0.076(15) 0.071(15) 0.063(14) -0.006(13) 0.023(13) 0.019(13)
Rh2 0.02517(16) 0.02383(16) 0.03403(18) 0.00091(18) 0.00335(17) 0.00011(12)
B2 0.027(3) 0.029(3) 0.048(4) 0.005(3) 0.012(3) 0.006(2)
C51 0.033(3) 0.045(3) 0.050(4) 0.003(3) 0.005(2) 0.010(3)
C52 0.033(3) 0.063(4) 0.058(5) -0.006(3) 0.002(3) 0.005(3)
C53 0.040(4) 0.105(7) 0.064(5) -0.020(5) -0.005(4) 0.007(4)
C54 0.050(5) 0.143(11) 0.069(6) 0.002(7) -0.015(4) 0.022(6)
C55 0.073(6) 0.131(11) 0.073(7) 0.032(7) -0.011(5) 0.026(7)
C56 0.050(4) 0.080(6) 0.067(5) 0.027(5) 0.000(4) 0.013(4)
N2 0.031(2) 0.035(3) 0.050(3) 0.001(2) 0.009(2) 0.003(2)
C57 0.035(3) 0.050(4) 0.056(4) -0.008(3) 0.006(3) -0.001(3)
C58 0.032(3) 0.060(4) 0.048(4) -0.003(3) 0.012(3) 0.002(3)
C59 0.069(5) 0.032(3) 0.071(5) -0.005(3) 0.013(4) 0.012(3)
P3 0.0292(6) 0.0248(6) 0.0357(7) 0.0035(5) 0.0017(5) 0.0007(5)
C60 0.050(3) 0.031(3) 0.034(3) 0.000(2) -0.001(2) 0.001(2)
C61 0.057(4) 0.030(3) 0.047(3) -0.003(3) -0.012(3) 0.012(3)
C62 0.095(7) 0.061(6) 0.108(9) 0.009(6) 0.025(7) 0.032(5)
C63 0.097(7) 0.031(4) 0.114(9) 0.014(4) -0.010(6) 0.004(4)
C64 0.031(3) 0.047(3) 0.034(3) -0.001(3) 0.001(2) 0.008(2)
C65 0.029(3) 0.075(5) 0.039(3) -0.008(3) 0.001(2) 0.008(3)
C66 0.039(4) 0.069(5) 0.074(6) -0.026(4) -0.003(3) 0.005(3)
C67 0.055(4) 0.127(9) 0.038(4) -0.002(5) -0.004(3) 0.027(5)
C68A 0.038(3) 0.041(3) 0.064(5) 0.006(3) 0.008(3) -0.003(3)
C69A 0.046(8) 0.054(8) 0.103(9) 0.001(8) 0.000(8) -0.011(7)
C70A 0.051(11) 0.075(14) 0.117(14) -0.001(13) 0.012(11) -0.016(12)
C71A 0.059(11) 0.063(13) 0.102(15) -0.002(12) -0.013(12) -0.014(12)
C68B 0.038(3) 0.041(3) 0.064(5) 0.006(3) 0.008(3) -0.003(3)
C69B 0.038(5) 0.049(5) 0.109(8) -0.003(6) 0.002(5) -0.007(5)
C70B 0.046(7) 0.083(11) 0.131(11) -0.021(10) 0.025(7) -0.023(8)
C71B 0.060(8) 0.090(12) 0.116(12) 0.010(10) -0.018(9) -0.019(9)
P4 0.0318(6) 0.0236(6) 0.0293(7) -0.0011(5) 0.0040(5) -0.0021(5)
C72 0.036(3) 0.035(3) 0.032(3) 0.001(2) 0.009(2) 0.002(2)
C73 0.034(3) 0.046(3) 0.033(3) -0.002(2) 0.009(2) 0.002(2)
C74 0.059(5) 0.078(6) 0.070(5) -0.038(5) 0.028(4) -0.009(4)
C75 0.036(3) 0.083(6) 0.046(4) 0.003(4) 0.008(3) 0.002(3)
C76A 0.050(3) 0.028(3) 0.036(3) 0.001(2) 0.006(3) -0.002(2)
C77A 0.043(7) 0.023(6) 0.048(7) -0.005(5) 0.018(6) -0.001(6)
C78A 0.069(10) 0.043(8) 0.073(10) -0.013(7) -0.002(8) -0.017(8)
C79A 0.077(10) 0.036(7) 0.078(11) -0.010(7) 0.005(8) 0.016(7)
C76B 0.050(3) 0.028(3) 0.036(3) 0.001(2) 0.006(3) -0.002(2)
C77B 0.065(12) 0.022(7) 0.041(8) -0.003(6) 0.012(9) -0.017(9)
C78B 0.078(11) 0.037(7) 0.039(9) -0.003(6) 0.003(7) -0.017(7)
C79B 0.090(13) 0.027(7) 0.058(10) 0.011(7) 0.003(9) -0.012(7)
C80 0.047(3) 0.032(3) 0.033(3) -0.002(2) -0.001(2) -0.007(2)
C81A 0.053(4) 0.118(8) 0.045(4) -0.004(5) -0.011(3) -0.013(5)
C82A 0.091(9) 0.095(10) 0.110(11) -0.009(9) -0.046(9) -0.025(8)
C83A 0.086(10) 0.094(11) 0.117(13) -0.005(10) -0.041(9) 0.026(9)
C81B 0.053(4) 0.118(8) 0.045(4) -0.004(5) -0.011(3) -0.013(5)
C82B 0.059(13) 0.074(15) 0.076(15) -0.002(13) -0.004(12) -0.016(12)
C83B 0.092(15) 0.109(17) 0.108(17) 0.004(15) -0.037(14) -0.004(14)
B200 0.025(2) 0.023(3) 0.031(3) 0.001(2) 0.002(2) 0.000(2)
C201 0.029(2) 0.028(3) 0.032(3) 0.007(2) 0.0013(19) 0.000(2)
C202 0.032(3) 0.033(3) 0.035(3) 0.003(2) -0.002(2) -0.001(2)
C203 0.035(3) 0.044(3) 0.037(3) 0.005(3) -0.003(2) -0.007(2)
C204 0.028(3) 0.057(4) 0.040(3) 0.012(3) -0.001(2) 0.000(3)
C205 0.030(2) 0.043(3) 0.038(3) 0.009(3) 0.003(2) 0.009(2)
C206 0.028(2) 0.029(2) 0.042(3) 0.008(3) 0.002(2) 0.0035(19)
C207 0.041(3) 0.056(4) 0.059(5) -0.004(3) -0.005(3) -0.013(3)
F1 0.069(4) 0.074(4) 0.075(5) -0.030(4) 0.006(3) -0.021(3)
F2 0.043(3) 0.086(5) 0.133(7) -0.014(5) -0.030(4) -0.012(3)
F3 0.142(7) 0.054(4) 0.075(4) 0.016(3) -0.011(4) -0.048(5)
F101 0.084(16) 0.077(16) 0.099(16) 0.000(14) 0.011(14) -0.023(13)
F102 0.078(14) 0.069(14) 0.076(15) -0.024(13) -0.004(13) -0.042(12)
F103 0.071(15) 0.102(15) 0.090(16) -0.012(14) -0.028(13) -0.034(14)
C208 0.038(3) 0.055(4) 0.045(4) 0.004(3) 0.006(3) 0.015(3)
F4 0.037(5) 0.095(9) 0.099(12) -0.005(8) -0.006(7) 0.029(5)
F5 0.108(11) 0.050(7) 0.083(10) 0.019(6) 0.036(8) 0.029(7)
F6 0.087(10) 0.095(10) 0.051(7) -0.014(7) -0.001(7) 0.048(8)
F104 0.067(7) 0.114(9) 0.078(8) -0.046(8) -0.019(6) 0.041(7)
F105 0.068(7) 0.081(7) 0.127(12) 0.028(7) 0.056(7) 0.033(6)
F106 0.107(9) 0.046(5) 0.062(6) 0.004(4) -0.018(6) 0.024(6)
C209 0.028(2) 0.024(2) 0.028(3) 0.0006(18) -0.0030(18) -0.0021(18)
C210 0.030(2) 0.025(2) 0.032(3) 0.000(2) 0.001(2) 0.000(2)
C211 0.039(3) 0.030(3) 0.032(3) 0.005(2) -0.002(2) -0.005(2)
C212 0.043(3) 0.022(2) 0.036(3) 0.004(2) -0.007(2) 0.003(2)
C213 0.031(3) 0.028(3) 0.036(3) 0.002(2) -0.002(2) 0.005(2)
C214 0.029(2) 0.029(2) 0.033(3) 0.002(2) 0.002(2) 0.0009(18)
C215 0.054(4) 0.054(4) 0.047(4) 0.019(3) 0.007(3) -0.002(3)
F7 0.056(5) 0.044(7) 0.076(6) 0.013(4) 0.015(4) -0.015(4)
F8 0.081(7) 0.095(8) 0.092(9) 0.068(7) 0.008(6) 0.014(6)
F9 0.091(8) 0.089(7) 0.038(5) 0.005(4) 0.017(5) -0.008(6)
F107 0.108(13) 0.123(13) 0.045(8) 0.020(9) 0.005(8) -0.029(11)
F108 0.049(7) 0.042(10) 0.070(9) 0.018(7) 0.013(6) 0.004(5)
F109 0.066(9) 0.059(8) 0.099(12) 0.050(8) 0.016(9) 0.009(7)
C216 0.037(3) 0.046(4) 0.061(5) 0.013(3) 0.001(3) 0.012(3)
F10 0.036(4) 0.076(6) 0.072(9) 0.020(5) -0.003(4) 0.001(4)
F11 0.048(5) 0.086(10) 0.108(9) 0.067(7) 0.003(5) 0.022(5)
F12 0.061(6) 0.088(9) 0.103(9) -0.019(8) 0.020(6) 0.024(6)
F110 0.069(7) 0.068(8) 0.132(13) -0.026(9) 0.012(8) 0.038(6)
F111 0.036(5) 0.093(9) 0.070(10) 0.042(8) 0.009(6) 0.014(5)
F112 0.042(6) 0.081(11) 0.078(8) 0.028(7) -0.019(5) 0.011(6)
C217 0.021(2) 0.022(2) 0.034(3) 0.002(2) -0.0007(19) 0.0014(18)
C218 0.025(2) 0.022(2) 0.043(3) 0.000(2) -0.002(2) 0.0021(19)
C219 0.030(3) 0.028(3) 0.042(3) -0.007(2) -0.003(2) 0.002(2)
C220 0.035(3) 0.039(3) 0.030(3) -0.003(2) -0.002(2) 0.004(2)
C221 0.033(3) 0.027(3) 0.031(3) 0.000(2) 0.001(2) 0.002(2)
C222 0.027(2) 0.024(2) 0.033(3) 0.000(2) 0.002(2) 0.0037(19)
C223 0.054(4) 0.039(3) 0.045(4) -0.015(3) -0.004(3) 0.004(3)
F13 0.066(3) 0.061(3) 0.126(5) -0.050(3) -0.001(3) -0.018(2)
F14 0.081(3) 0.042(2) 0.089(4) -0.027(2) -0.015(3) 0.025(2)
F15 0.161(6) 0.058(3) 0.052(3) -0.024(2) 0.010(3) 0.010(3)
C224 0.066(4) 0.036(3) 0.036(3) 0.004(3) 0.011(3) 0.005(3)
F16 0.047(6) 0.045(7) 0.022(6) 0.006(5) 0.005(5) -0.004(6)
F17 0.049(6) 0.041(7) 0.057(9) 0.011(6) 0.001(6) 0.027(5)
F18 0.081(11) 0.029(6) 0.051(7) -0.002(5) 0.016(8) -0.010(7)
F116 0.085(9) 0.057(8) 0.095(10) 0.029(8) 0.020(9) 0.019(7)
F117 0.098(10) 0.043(7) 0.069(8) 0.011(6) -0.005(8) -0.030(7)
F118 0.114(11) 0.055(7) 0.041(7) 0.011(6) 0.009(8) -0.004(9)
F216 0.092(10) 0.045(7) 0.038(7) 0.006(6) -0.009(7) 0.013(7)
F217 0.075(10) 0.025(6) 0.038(6) 0.016(5) 0.005(6) 0.004(6)
F218 0.070(8) 0.053(8) 0.071(10) 0.021(8) 0.022(8) -0.008(7)
C225 0.028(2) 0.024(2) 0.029(3) 0.0019(18) -0.0018(18) 0.0027(18)
C226 0.035(3) 0.026(3) 0.035(3) 0.001(2) 0.001(2) 0.005(2)
C227 0.045(3) 0.028(3) 0.034(3) -0.004(2) 0.000(2) 0.008(2)
C228 0.047(3) 0.028(3) 0.043(3) -0.007(2) -0.009(3) 0.000(2)
C229 0.035(3) 0.030(3) 0.039(3) -0.001(2) -0.005(2) -0.002(2)
C230 0.030(2) 0.026(2) 0.032(2) -0.003(3) -0.001(3) 0.0019(17)
C231 0.070(5) 0.037(3) 0.047(4) -0.011(3) 0.006(3) 0.007(3)
F19 0.098(4) 0.065(3) 0.071(3) -0.016(3) 0.044(3) 0.002(3)
F20 0.112(5) 0.107(5) 0.058(3) -0.043(3) -0.004(3) 0.012(4)
F21 0.158(6) 0.051(3) 0.081(4) 0.005(3) 0.047(4) 0.050(3)
C232 0.037(3) 0.049(4) 0.064(5) -0.009(3) -0.005(3) -0.011(3)
F22 0.041(7) 0.051(8) 0.067(8) -0.014(7) -0.013(6) -0.016(6)
F23 0.055(7) 0.094(11) 0.072(10) 0.023(9) 0.006(8) -0.024(9)
F24 0.032(6) 0.076(8) 0.075(11) -0.028(9) 0.005(7) -0.006(5)
F122 0.043(8) 0.074(10) 0.066(9) -0.026(8) 0.014(7) -0.016(7)
F123 0.038(6) 0.087(11) 0.083(9) 0.002(9) -0.015(7) -0.006(8)
F124 0.057(7) 0.050(6) 0.070(9) -0.006(8) 0.012(8) -0.024(5)
F222 0.038(7) 0.089(10) 0.094(11) 0.002(9) -0.006(8) 0.010(7)
F223 0.064(9) 0.083(10) 0.101(11) -0.028(9) 0.008(9) -0.036(8)
F224 0.044(7) 0.078(10) 0.071(8) 0.007(8) 0.012(6) -0.025(8)
B300 0.025(3) 0.019(2) 0.029(3) -0.002(2) -0.002(2) 0.002(2)
C301 0.027(2) 0.022(2) 0.030(3) 0.000(2) -0.004(2) 0.0023(16)
C302 0.029(2) 0.026(2) 0.035(3) -0.002(2) -0.001(2) -0.0007(18)
C303 0.032(3) 0.030(3) 0.035(3) -0.002(2) -0.004(2) -0.004(2)
C304 0.042(3) 0.030(3) 0.039(3) -0.007(2) -0.008(2) -0.005(2)
C305 0.039(3) 0.030(3) 0.037(3) -0.007(2) -0.001(2) 0.002(2)
C306 0.031(3) 0.027(3) 0.035(3) -0.005(2) -0.002(2) 0.000(2)
C307 0.036(3) 0.048(3) 0.044(4) -0.009(3) -0.002(2) -0.012(3)
F51 0.0352(19) 0.076(3) 0.144(5) -0.040(4) 0.003(3) -0.0035(19)
F52 0.053(3) 0.140(6) 0.108(5) 0.069(4) 0.001(3) -0.024(3)
F53 0.051(2) 0.108(4) 0.070(3) -0.033(3) -0.003(2) -0.034(3)
C308 0.056(4) 0.050(4) 0.050(4) -0.018(3) 0.008(3) -0.003(3)
F54 0.076(10) 0.080(10) 0.071(10) -0.026(8) 0.029(8) -0.003(8)
F55 0.070(9) 0.114(13) 0.075(10) -0.071(9) 0.000(8) -0.013(9)
F56 0.111(13) 0.068(10) 0.108(11) -0.007(9) 0.021(10) 0.057(9)
F154 0.099(9) 0.044(5) 0.135(10) -0.031(5) 0.049(7) 0.005(5)
F155 0.044(4) 0.096(8) 0.118(10) -0.066(7) 0.014(5) 0.002(5)
F156 0.089(7) 0.114(10) 0.057(6) -0.025(6) 0.015(5) -0.003(7)
C309 0.028(2) 0.0194(19) 0.034(2) 0.000(2) -0.005(3) 0.0006(16)
C310 0.027(2) 0.022(2) 0.041(3) 0.002(2) -0.006(2) -0.0010(19)
C311 0.029(2) 0.024(2) 0.048(3) -0.001(2) -0.007(3) 0.0029(18)
C312 0.045(3) 0.031(3) 0.050(4) 0.009(3) -0.007(3) 0.010(2)
C313 0.058(4) 0.033(3) 0.047(4) 0.014(3) 0.005(3) 0.010(3)
C314 0.041(3) 0.030(3) 0.037(3) 0.006(2) 0.002(2) 0.008(2)
C315 0.033(3) 0.034(3) 0.069(5) 0.007(3) -0.004(3) 0.007(2)
F57 0.067(3) 0.056(3) 0.184(7) 0.049(4) 0.049(4) 0.037(2)
F58 0.060(3) 0.096(4) 0.070(3) -0.022(3) 0.004(2) 0.031(3)
F59 0.0378(18) 0.082(3) 0.086(3) -0.004(3) 0.001(3) -0.0097(19)
C316 0.092(7) 0.073(6) 0.070(6) 0.037(5) 0.023(5) 0.033(5)
F60 0.104(12) 0.086(10) 0.087(11) 0.053(9) 0.015(10) 0.034(9)
F61 0.075(9) 0.124(12) 0.059(8) 0.042(8) 0.006(7) 0.072(9)
F62 0.095(9) 0.026(7) 0.087(10) 0.020(7) 0.052(8) 0.016(6)
F160 0.103(10) 0.082(12) 0.080(10) 0.027(9) 0.055(8) 0.023(9)
F161 0.104(11) 0.038(6) 0.066(9) 0.019(6) 0.020(8) -0.007(7)
F162 0.118(12) 0.130(13) 0.067(9) 0.038(10) -0.012(9) 0.006(11)
F260 0.107(11) 0.079(12) 0.109(11) 0.042(10) 0.030(9) -0.003(9)
F261 0.097(10) 0.087(10) 0.082(10) 0.062(8) 0.028(8) 0.049(8)
F262 0.102(11) 0.114(11) 0.065(9) 0.046(8) 0.023(8) 0.067(9)
C317 0.029(3) 0.024(2) 0.031(3) -0.003(2) 0.000(2) -0.0010(19)
C318 0.030(3) 0.027(2) 0.032(3) 0.000(2) -0.006(2) -0.001(2)
C319 0.030(3) 0.034(3) 0.041(3) -0.004(2) -0.004(2) 0.007(2)
C320 0.027(3) 0.044(3) 0.051(4) -0.004(3) -0.001(2) 0.001(2)
C321 0.032(3) 0.033(3) 0.057(4) 0.001(3) 0.002(3) -0.006(2)
C322 0.033(3) 0.025(3) 0.049(3) -0.003(2) 0.000(2) 0.001(2)
C323 0.032(3) 0.038(3) 0.063(4) -0.002(3) -0.013(3) 0.007(2)
F63 0.054(2) 0.037(2) 0.071(3) -0.0111(18) -0.0103(19) 0.0172(17)
F64 0.0307(19) 0.062(3) 0.142(5) 0.004(3) -0.010(3) 0.0177(19)
F65 0.086(3) 0.057(3) 0.058(3) 0.011(2) -0.016(2) 0.026(2)
C324 0.043(4) 0.039(4) 0.122(8) 0.009(5) 0.000(4) -0.010(3)
F66 0.039(8) 0.059(9) 0.109(13) 0.003(9) 0.004(7) -0.013(7)
F67 0.038(8) 0.052(8) 0.131(12) 0.020(8) 0.037(8) -0.010(6)
F68 0.030(7) 0.023(6) 0.129(11) -0.019(7) -0.024(7) 0.004(5)
F166 0.057(9) 0.045(8) 0.163(13) -0.012(9) -0.006(10) -0.004(7)
F167 0.034(6) 0.049(7) 0.115(12) 0.004(8) -0.004(7) -0.022(6)
F168 0.084(11) 0.083(10) 0.127(12) 0.031(9) 0.005(10) -0.037(9)
F266 0.040(7) 0.031(6) 0.129(11) 0.021(8) 0.022(9) -0.009(5)
F267 0.046(7) 0.061(8) 0.147(13) 0.013(10) 0.035(9) -0.013(6)
F268 0.089(12) 0.060(9) 0.128(11) -0.010(9) -0.032(10) -0.021(9)
C325 0.023(2) 0.021(2) 0.034(3) -0.0011(19) -0.0034(19) 0.0001(17)
C326 0.025(2) 0.020(2) 0.040(3) -0.004(2) -0.004(2) 0.0011(18)
C327 0.028(2) 0.029(3) 0.035(3) -0.005(2) -0.004(2) 0.004(2)
C328 0.031(3) 0.034(3) 0.034(3) -0.003(2) -0.002(2) 0.005(2)
C329 0.034(3) 0.026(3) 0.037(3) 0.001(2) -0.001(2) 0.000(2)
C330 0.031(3) 0.021(2) 0.034(3) -0.002(2) -0.003(2) 0.0010(19)
C331 0.045(3) 0.037(3) 0.040(3) -0.011(3) -0.004(3) 0.009(3)
F69 0.228(9) 0.055(3) 0.043(3) -0.019(2) -0.017(4) 0.003(4)
F70 0.080(3) 0.060(3) 0.128(5) -0.049(3) -0.032(3) 0.039(3)
F71 0.077(3) 0.064(3) 0.120(5) -0.050(3) 0.018(3) -0.028(3)
C332 0.064(4) 0.038(3) 0.036(3) 0.005(3) -0.003(3) -0.003(3)
F72 0.088(8) 0.039(7) 0.044(9) 0.010(7) -0.028(7) 0.008(6)
F73 0.048(7) 0.027(6) 0.034(6) -0.005(4) 0.021(5) -0.012(5)
F74 0.077(10) 0.064(8) 0.030(6) 0.009(6) -0.010(7) -0.027(8)
F172 0.083(10) 0.062(8) 0.061(9) 0.023(7) 0.038(8) -0.003(8)
F173 0.098(9) 0.046(8) 0.074(11) 0.028(8) -0.037(8) -0.014(7)
F174 0.091(11) 0.043(7) 0.052(8) 0.005(6) 0.017(8) -0.022(8)
F272 0.110(12) 0.058(8) 0.043(7) 0.013(6) -0.008(8) -0.028(9)
F273 0.106(10) 0.046(8) 0.068(10) 0.025(7) 0.009(9) 0.019(7)
F274 0.073(9) 0.061(9) 0.093(11) 0.022(8) -0.001(9) -0.024(8)

loop_
_atom_type_symbol
_atom_type_description
_atom_type_scat_dispersion_real
_atom_type_scat_dispersion_imag
_atom_type_scat_source
C C 0.0181 0.0091 'International Tables Vol C Tables 4.2.6.8 and 6.1.1.4'
H H 0.0000 0.0000 'International Tables Vol C Tables 4.2.6.8 and 6.1.1.4'
B B 0.0090 0.0039 'International Tables Vol C Tables 4.2.6.8 and 6.1.1.4'
N N 0.0311 0.0180 'International Tables Vol C Tables 4.2.6.8 and 6.1.1.4'
F F 0.0727 0.0534 'International Tables Vol C Tables 4.2.6.8 and 6.1.1.4'
P P 0.2955 0.4335 'International Tables Vol C Tables 4.2.6.8 and 6.1.1.4'
Rh Rh 0.0927 3.6045 'International Tables Vol C Tables 4.2.6.8 and 6.1.1.4'

loop_
_geom_angle_atom_site_label_1
_geom_angle_atom_site_label_2
_geom_angle_atom_site_label_3
_geom_angle
P1 Rh1 P2 98.84(5)
C1 B1 N1 114.8(5)
C1 B1 H1A 108.6
N1 B1 H1A 108.6
C1 B1 H1B 108.6
N1 B1 H1B 108.6
H1A B1 H1B 107.5
C6 C1 C2 117.3(7)
C6 C1 B1 119.9(7)
C2 C1 B1 122.7(7)
C3 C2 C1 121.1(9)
C3 C2 H2 119.5
C1 C2 H2 119.5
C4 C3 C2 119.1(10)
C4 C3 H3 120.4
C2 C3 H3 120.4
C5 C4 C3 120.9(9)
C5 C4 H4 119.6
C3 C4 H4 119.6
C4 C5 C6 120.2(10)
C4 C5 H5 119.9
C6 C5 H5 119.9
C1 C6 C5 121.3(9)
C1 C6 H6 119.3
C5 C6 H6 119.3
C7 N1 C9 108.2(7)
C7 N1 C8 109.3(7)
C9 N1 C8 109.2(8)
C7 N1 B1 111.1(6)
C9 N1 B1 110.2(6)
C8 N1 B1 108.9(6)
N1 C7 H7A 109.5
N1 C7 H7B 109.5
H7A C7 H7B 109.5
N1 C7 H7C 109.5
H7A C7 H7C 109.5
H7B C7 H7C 109.5
N1 C8 H8A 109.5
N1 C8 H8B 109.5
H8A C8 H8B 109.5
N1 C8 H8C 109.5
H8A C8 H8C 109.5
H8B C8 H8C 109.5
N1 C9 H9A 109.5
N1 C9 H9B 109.5
H9A C9 H9B 109.5
N1 C9 H9C 109.5
H9A C9 H9C 109.5
H9B C9 H9C 109.5
C18 P1 C10 101.0(3)
C18 P1 C14 103.4(3)
C10 P1 C14 104.8(3)
C18 P1 Rh1 118.1(2)
C10 P1 Rh1 121.3(2)
C14 P1 Rh1 106.35(19)
C11 C10 P1 116.7(5)
C11 C10 H10A 108.1
P1 C10 H10A 108.1
C11 C10 H10B 108.1
P1 C10 H10B 108.1
H10A C10 H10B 107.3
C12A C11 C10 110.1(18)
C13B C11 C10 115.7(14)
C12A C11 C13A 113.1(18)
C10 C11 C13A 99(2)
C13B C11 C12B 106.6(15)
C10 C11 C12B 114.7(9)
C12A C11 H11 111.3
C10 C11 H11 111.3
C13A C11 H11 111.3
C11 C12A H12A 109.5
C11 C12A H12B 109.5
H12A C12A H12B 109.5
C11 C12A H12C 109.5
H12A C12A H12C 109.5
H12B C12A H12C 109.5
C11 C13A H13A 109.5
C11 C13A H13B 109.5
H13A C13A H13B 109.5
C11 C13A H13C 109.5
H13A C13A H13C 109.5
H13B C13A H13C 109.5
C11 C12B H12D 109.5
C11 C12B H12E 109.5
H12D C12B H12E 109.5
C11 C12B H12F 109.5
H12D C12B H12F 109.5
H12E C12B H12F 109.5
C11 C13B H13D 109.5
C11 C13B H13E 109.5
H13D C13B H13E 109.5
C11 C13B H13F 109.5
H13D C13B H13F 109.5
H13E C13B H13F 109.5
C15 C14 P1 120.2(4)
C15 C14 H14A 107.3
P1 C14 H14A 107.3
C15 C14 H14B 107.3
P1 C14 H14B 107.3
H14A C14 H14B 106.9
C17 C15 C16 109.3(6)
C17 C15 C14 110.1(6)
C16 C15 C14 110.5(6)
C17 C15 H15 109.0
C16 C15 H15 109.0
C14 C15 H15 109.0
C15 C16 H16A 109.5
C15 C16 H16B 109.5
H16A C16 H16B 109.5
C15 C16 H16C 109.5
H16A C16 H16C 109.5
H16B C16 H16C 109.5
C15 C17 H17A 109.5
C15 C17 H17B 109.5
H17A C17 H17B 109.5
C15 C17 H17C 109.5
H17A C17 H17C 109.5
H17B C17 H17C 109.5
C19 C18 P1 116.8(5)
C19 C18 H18A 108.1
P1 C18 H18A 108.1
C19 C18 H18B 108.1
P1 C18 H18B 108.1
H18A C18 H18B 107.3
C21 C19 C20 110.8(7)
C21 C19 C18 111.1(6)
C20 C19 C18 109.6(8)
C21 C19 H19 108.4
C20 C19 H19 108.4
C18 C19 H19 108.4
C19 C20 H20A 109.5
C19 C20 H20B 109.5
H20A C20 H20B 109.5
C19 C20 H20C 109.5
H20A C20 H20C 109.5
H20B C20 H20C 109.5
C19 C21 H21A 109.5
C19 C21 H21B 109.5
H21A C21 H21B 109.5
C19 C21 H21C 109.5
H21A C21 H21C 109.5
H21B C21 H21C 109.5
C30B P2 C22B 108.9(15)
C26A P2 C22A 104.0(4)
C30B P2 C26B 106.4(15)
C22B P2 C26B 102.1(13)
C26A P2 C30A 100.0(4)
C22A P2 C30A 101.1(4)
C30B P2 Rh1 119.8(9)
C26A P2 Rh1 112.1(3)
C22B P2 Rh1 111.4(8)
C22A P2 Rh1 114.0(3)
C26B P2 Rh1 106.6(9)
C30A P2 Rh1 123.2(3)
C23A C22A P2 116.6(6)
C23A C22A H22A 108.1
P2 C22A H22A 108.1
C23A C22A H22B 108.1
P2 C22A H22B 108.1
H22A C22A H22B 107.3
C24A C23A C25A 110.5(7)
C24A C23A C22A 111.8(7)
C25A C23A C22A 109.8(7)
C24A C23A H23A 108.2
C25A C23A H23A 108.2
C22A C23A H23A 108.2
C23A C24A H24A 109.5
C23A C24A H24B 109.5
H24A C24A H24B 109.5
C23A C24A H24C 109.5
H24A C24A H24C 109.5
H24B C24A H24C 109.5
C23A C25A H25A 109.5
C23A C25A H25B 109.5
H25A C25A H25B 109.5
C23A C25A H25C 109.5
H25A C25A H25C 109.5
H25B C25A H25C 109.5
C23B C22B P2 120.5(18)
C23B C22B H22C 107.2
P2 C22B H22C 107.2
C23B C22B H22D 107.2
P2 C22B H22D 107.2
H22C C22B H22D 106.8
C25B C23B C22B 108(2)
C25B C23B C24B 113(3)
C22B C23B C24B 112(3)
C25B C23B H23B 107.7
C22B C23B H23B 107.7
C24B C23B H23B 107.7
C23B C24B H24D 109.5
C23B C24B H24E 109.5
H24D C24B H24E 109.5
C23B C24B H24F 109.5
H24D C24B H24F 109.5
H24E C24B H24F 109.5
C23B C25B H25D 109.5
C23B C25B H25E 109.5
H25D C25B H25E 109.5
C23B C25B H25F 109.5
H25D C25B H25F 109.5
H25E C25B H25F 109.5
C27A C26A P2 119.6(7)
C27A C26A H26A 107.4
P2 C26A H26A 107.4
C27A C26A H26B 107.4
P2 C26A H26B 107.4
H26A C26A H26B 106.9
C29A C27A C26A 111.7(10)
C29A C27A C28A 112.4(10)
C26A C27A C28A 111.4(8)
C29A C27A H27A 107.0
C26A C27A H27A 107.0
C28A C27A H27A 107.0
C27A C28A H28A 109.5
C27A C28A H28B 109.5
H28A C28A H28B 109.5
C27A C28A H28C 109.5
H28A C28A H28C 109.5
H28B C28A H28C 109.5
C27A C29A H29A 109.5
C27A C29A H29B 109.5
H29A C29A H29B 109.5
C27A C29A H29C 109.5
H29A C29A H29C 109.5
H29B C29A H29C 109.5
P2 C26B H26C 107.4
P2 C26B H26D 107.4
H26C C26B H26D 107.0
H28D C28B H28E 109.5
H28D C28B H28F 109.5
H28E C28B H28F 109.5
H29D C29B H29E 109.5
H29D C29B H29F 109.5
H29E C29B H29F 109.5
C31A C30A P2 116.6(6)
C31A C30A H30A 108.1
P2 C30A H30A 108.1
C31A C30A H30B 108.1
P2 C30A H30B 108.1
H30A C30A H30B 107.3
C33A C31A C30A 113.3(9)
C33A C31A C32A 109.2(9)
C30A C31A C32A 108.9(8)
C33A C31A H31A 108.4
C30A C31A H31A 108.4
C32A C31A H31A 108.4
C31A C32A H32A 109.5
C31A C32A H32B 109.5
H32A C32A H32B 109.5
C31A C32A H32C 109.5
H32A C32A H32C 109.5
H32B C32A H32C 109.5
C31A C33A H33A 109.5
C31A C33A H33B 109.5
H33A C33A H33B 109.5
C31A C33A H33C 109.5
H33A C33A H33C 109.5
H33B C33A H33C 109.5
C31B C30B P2 116.3(18)
C31B C30B H30C 108.2
P2 C30B H30C 108.2
C31B C30B H30D 108.2
P2 C30B H30D 108.2
H30C C30B H30D 107.4
C33B C31B C32B 111(3)
C33B C31B C30B 104(2)
C32B C31B C30B 108(3)
C33B C31B H31B 111.1
C32B C31B H31B 111.1
C30B C31B H31B 111.1
C31B C32B H32D 109.5
C31B C32B H32E 109.5
H32D C32B H32E 109.5
C31B C32B H32F 109.5
H32D C32B H32F 109.5
H32E C32B H32F 109.5
C31B C33B H33D 109.5
C31B C33B H33E 109.5
H33D C33B H33E 109.5
C31B C33B H33F 109.5
H33D C33B H33F 109.5
H33E C33B H33F 109.5
P4 Rh2 P3 95.14(5)
C51 B2 N2 114.1(5)
C51 B2 H2A 108.7
N2 B2 H2A 108.7
C51 B2 H2B 108.7
N2 B2 H2B 108.7
H2A B2 H2B 107.6
C56 C51 C52 116.4(7)
C56 C51 B2 120.4(7)
C52 C51 B2 123.1(6)
C51 C52 C53 121.6(8)
C51 C52 H52 119.2
C53 C52 H52 119.2
C54 C53 C52 119.4(9)
C54 C53 H53 120.3
C52 C53 H53 120.3
C55 C54 C53 120.0(9)
C55 C54 H54 120.0
C53 C54 H54 120.0
C54 C55 C56 120.1(11)
C54 C55 H55 119.9
C56 C55 H55 119.9
C55 C56 C51 122.5(10)
C55 C56 H56 118.8
C51 C56 H56 118.8
C57 N2 C59 108.5(6)
C57 N2 C58 108.1(6)
C59 N2 C58 109.2(5)
C57 N2 B2 110.8(5)
C59 N2 B2 110.9(5)
C58 N2 B2 109.3(5)
N2 C57 H57A 109.5
N2 C57 H57B 109.5
H57A C57 H57B 109.5
N2 C57 H57C 109.5
H57A C57 H57C 109.5
H57B C57 H57C 109.5
N2 C58 H58A 109.5
N2 C58 H58B 109.5
H58A C58 H58B 109.5
N2 C58 H58C 109.5
H58A C58 H58C 109.5
H58B C58 H58C 109.5
N2 C59 H59A 109.5
N2 C59 H59B 109.5
H59A C59 H59B 109.5
N2 C59 H59C 109.5
H59A C59 H59C 109.5
H59B C59 H59C 109.5
C68A P3 C64 100.3(3)
C68A P3 C60 106.6(3)
C64 P3 C60 102.5(3)
C68A P3 Rh2 109.9(2)
C64 P3 Rh2 113.5(2)
C60 P3 Rh2 121.7(2)
C61 C60 P3 120.7(5)
C61 C60 H60A 107.1
P3 C60 H60A 107.1
C61 C60 H60B 107.1
P3 C60 H60B 107.1
H60A C60 H60B 106.8
C63 C61 C62 108.3(8)
C63 C61 C60 112.6(6)
C62 C61 C60 108.8(7)
C63 C61 H61 109.0
C62 C61 H61 109.0
C60 C61 H61 109.0
C61 C62 H62A 109.5
C61 C62 H62B 109.5
H62A C62 H62B 109.5
C61 C62 H62C 109.5
H62A C62 H62C 109.5
H62B C62 H62C 109.5
C61 C63 H63A 109.5
C61 C63 H63B 109.5
H63A C63 H63B 109.5
C61 C63 H63C 109.5
H63A C63 H63C 109.5
H63B C63 H63C 109.5
C65 C64 P3 115.9(4)
C65 C64 H64A 108.3
P3 C64 H64A 108.3
C65 C64 H64B 108.3
P3 C64 H64B 108.3
H64A C64 H64B 107.4
C66 C65 C67 110.8(7)
C66 C65 C64 111.5(6)
C67 C65 C64 110.1(7)
C66 C65 H65 108.1
C67 C65 H65 108.1
C64 C65 H65 108.1
C65 C66 H66A 109.5
C65 C66 H66B 109.5
H66A C66 H66B 109.5
C65 C66 H66C 109.5
H66A C66 H66C 109.5
H66B C66 H66C 109.5
C65 C67 H67A 109.5
C65 C67 H67B 109.5
H67A C67 H67B 109.5
C65 C67 H67C 109.5
H67A C67 H67C 109.5
H67B C67 H67C 109.5
C69A C68A P3 121(2)
C69A C68A H68A 107.1
P3 C68A H68A 107.1
C69A C68A H68B 107.1
P3 C68A H68B 107.1
H68A C68A H68B 106.8
C70A C69A C71A 117(4)
C70A C69A C68A 116(3)
C71A C69A C68A 109(3)
C70A C69A H69A 104.1
C71A C69A H69A 104.1
C68A C69A H69A 104.1
C69A C70A H70A 109.5
C69A C70A H70B 109.5
H70A C70A H70B 109.5
C69A C70A H70C 109.5
H70A C70A H70C 109.5
H70B C70A H70C 109.5
C69A C71A H71A 109.5
C69A C71A H71B 109.5
H71A C71A H71B 109.5
C69A C71A H71C 109.5
H71A C71A H71C 109.5
H71B C71A H71C 109.5
C71B C69B C70B 112(2)
C71B C69B H69B 107.6
C70B C69B H69B 107.6
C69B C70B H70D 109.5
C69B C70B H70E 109.5
H70D C70B H70E 109.5
C69B C70B H70F 109.5
H70D C70B H70F 109.5
H70E C70B H70F 109.5
C69B C71B H71D 109.5
C69B C71B H71E 109.5
H71D C71B H71E 109.5
C69B C71B H71F 109.5
H71D C71B H71F 109.5
H71E C71B H71F 109.5
C80 P4 C76A 101.2(3)
C80 P4 C72 108.2(3)
C76A P4 C72 103.2(3)
C80 P4 Rh2 112.5(2)
C76A P4 Rh2 111.7(2)
C72 P4 Rh2 118.29(19)
C73 C72 P4 121.0(4)
C73 C72 H72A 107.1
P4 C72 H72A 107.1
C73 C72 H72B 107.1
P4 C72 H72B 107.1
H72A C72 H72B 106.8
C74 C73 C75 109.7(6)
C74 C73 C72 113.5(6)
C75 C73 C72 108.9(5)
C74 C73 H73 108.2
C75 C73 H73 108.2
C72 C73 H73 108.2
C73 C74 H74A 109.5
C73 C74 H74B 109.5
H74A C74 H74B 109.5
C73 C74 H74C 109.5
H74A C74 H74C 109.5
H74B C74 H74C 109.5
C73 C75 H75A 109.5
C73 C75 H75B 109.5
H75A C75 H75B 109.5
C73 C75 H75C 109.5
H75A C75 H75C 109.5
H75B C75 H75C 109.5
C77A C76A P4 119.2(7)
C77A C76A H76A 107.5
P4 C76A H76A 107.5
C77A C76A H76B 107.5
P4 C76A H76B 107.5
H76A C76A H76B 107.0
C79A C77A C76A 114.3(12)
C79A C77A C78A 109.6(12)
C76A C77A C78A 106.4(10)
C79A C77A H77A 108.8
C76A C77A H77A 108.8
C78A C77A H77A 108.8
C77A C78A H78A 109.5
C77A C78A H78B 109.5
H78A C78A H78B 109.5
C77A C78A H78C 109.5
H78A C78A H78C 109.5
H78B C78A H78C 109.5
C77A C79A H79A 109.5
C77A C79A H79B 109.5
H79A C79A H79B 109.5
C77A C79A H79C 109.5
H79A C79A H79C 109.5
H79B C79A H79C 109.5
C78B C77B C79B 110.3(14)
C78B C77B H77B 106.9
C79B C77B H77B 106.9
C77B C78B H78D 109.5
C77B C78B H78E 109.5
H78D C78B H78E 109.5
C77B C78B H78F 109.5
H78D C78B H78F 109.5
H78E C78B H78F 109.5
C77B C79B H79D 109.5
C77B C79B H79E 109.5
H79D C79B H79E 109.5
C77B C79B H79F 109.5
H79D C79B H79F 109.5
H79E C79B H79F 109.5
C81A C80 P4 115.0(5)
C81A C80 H80A 108.5
P4 C80 H80A 108.5
C81A C80 H80B 108.5
P4 C80 H80B 108.5
H80A C80 H80B 107.5
C83A C81A C80 117.5(10)
C83A C81A C82A 110.2(12)
C80 C81A C82A 105.4(9)
C83A C81A H81A 107.8
C80 C81A H81A 107.8
C82A C81A H81A 107.8
C81A C82A H82A 109.5
C81A C82A H82B 109.5
H82A C82A H82B 109.5
C81A C82A H82C 109.5
H82A C82A H82C 109.5
H82B C82A H82C 109.5
C81A C83A H83A 109.5
C81A C83A H83B 109.5
H83A C83A H83B 109.5
C81A C83A H83C 109.5
H83A C83A H83C 109.5
H83B C83A H83C 109.5
H82D C82B H82E 109.5
H82D C82B H82F 109.5
H82E C82B H82F 109.5
H83D C83B H83E 109.5
H83D C83B H83F 109.5
H83E C83B H83F 109.5
C225 B200 C217 111.6(4)
C225 B200 C209 103.5(4)
C217 B200 C209 112.2(4)
C225 B200 C201 114.3(4)
C217 B200 C201 104.0(4)
C209 B200 C201 111.5(4)
C202 C201 C206 115.4(5)
C202 C201 B200 119.7(5)
C206 C201 B200 124.8(5)
C203 C202 C201 122.4(6)
C203 C202 H202 118.8
C201 C202 H202 118.8
C202 C203 C204 120.9(6)
C202 C203 C207 120.0(6)
C204 C203 C207 119.0(5)
C205 C204 C203 117.9(5)
C205 C204 H204 121.0
C203 C204 H204 121.0
C204 C205 C206 121.0(6)
C204 C205 C208 119.8(5)
C206 C205 C208 119.1(5)
C205 C206 C201 122.2(5)
C205 C206 H206 118.9
C201 C206 H206 118.9
F3 C207 F1 107.8(6)
F103 C207 F102 106.6(9)
F3 C207 F2 106.9(6)
F1 C207 F2 105.5(6)
F103 C207 F101 106.0(9)
F102 C207 F101 104.8(9)
F3 C207 C203 112.8(6)
F103 C207 C203 114.1(9)
F1 C207 C203 112.0(5)
F102 C207 C203 113.2(8)
F2 C207 C203 111.5(6)
F101 C207 C203 111.5(9)
F5 C208 F6 107.3(8)
F106 C208 F105 106.1(7)
F106 C208 F104 106.0(8)
F105 C208 F104 105.7(7)
F5 C208 F4 106.1(8)
F6 C208 F4 106.0(8)
F5 C208 C205 113.0(7)
F6 C208 C205 112.3(7)
F106 C208 C205 112.7(7)
F105 C208 C205 112.7(7)
F104 C208 C205 112.9(6)
F4 C208 C205 111.7(7)
C210 C209 C214 115.2(5)
C210 C209 B200 123.9(5)
C214 C209 B200 120.3(5)
C211 C210 C209 122.8(5)
C211 C210 H210 118.6
C209 C210 H210 118.6
C212 C211 C210 120.8(5)
C212 C211 C215 119.7(5)
C210 C211 C215 119.5(5)
C211 C212 C213 117.6(5)
C211 C212 H212 121.2
C213 C212 H212 121.2
C214 C213 C212 121.2(5)
C214 C213 C216 120.0(5)
C212 C213 C216 118.8(5)
C213 C214 C209 122.3(5)
C213 C214 H214 118.8
C209 C214 H214 118.8
F107 C215 F108 107.7(8)
F8 C215 F7 108.2(7)
F107 C215 F109 105.8(8)
F108 C215 F109 104.6(8)
F8 C215 F9 105.6(7)
F7 C215 F9 103.9(7)
F8 C215 C211 114.6(7)
F107 C215 C211 114.0(8)
F108 C215 C211 113.1(8)
F7 C215 C211 112.7(6)
F109 C215 C211 111.0(8)
F9 C215 C211 111.0(6)
F111 C216 F110 109.1(8)
F11 C216 F12 108.0(7)
F11 C216 F10 107.5(7)
F12 C216 F10 104.4(7)
F111 C216 F112 105.9(8)
F110 C216 F112 104.8(7)
F11 C216 C213 114.4(7)
F111 C216 C213 114.5(7)
F110 C216 C213 112.2(7)
F12 C216 C213 110.7(6)
F10 C216 C213 111.2(6)
F112 C216 C213 109.7(7)
C218 C217 C222 115.7(5)
C218 C217 B200 123.4(5)
C222 C217 B200 120.6(5)
C219 C218 C217 122.3(5)
C219 C218 H218 118.9
C217 C218 H218 118.9
C220 C219 C218 121.2(5)
C220 C219 C223 119.1(6)
C218 C219 C223 119.7(6)
C219 C220 C221 118.0(6)
C219 C220 H220 121.0
C221 C220 H220 121.0
C222 C221 C220 120.3(5)
C222 C221 C224 120.4(5)
C220 C221 C224 119.3(5)
C221 C222 C217 122.5(5)
C221 C222 H222 118.8
C217 C222 H222 118.8
F13 C223 F15 108.1(7)
F13 C223 F14 106.5(7)
F15 C223 F14 104.2(6)
F13 C223 C219 112.2(6)
F15 C223 C219 113.5(6)
F14 C223 C219 111.8(6)
F116 C224 F118 110.0(8)
F218 C224 F217 107.4(8)
F18 C224 F16 107.4(7)
F218 C224 F216 104.8(7)
F217 C224 F216 103.5(7)
F18 C224 F17 105.0(7)
F16 C224 F17 103.6(7)
F116 C224 F117 104.1(8)
F118 C224 F117 103.2(7)
F116 C224 C221 114.7(7)
F118 C224 C221 115.0(7)
F18 C224 C221 115.5(7)
F218 C224 C221 114.4(7)
F217 C224 C221 114.1(6)
F16 C224 C221 113.1(6)
F216 C224 C221 111.7(7)
F17 C224 C221 111.3(7)
F117 C224 C221 108.6(6)
C226 C225 C230 115.6(5)
C226 C225 B200 123.5(5)
C230 C225 B200 120.7(5)
C225 C226 C227 122.5(5)
C225 C226 H226 118.8
C227 C226 H226 118.8
C228 C227 C226 120.5(6)
C228 C227 C231 118.5(6)
C226 C227 C231 120.9(6)
C229 C228 C227 118.3(6)
C229 C228 H228 120.8
C227 C228 H228 120.8
C228 C229 C230 121.0(6)
C228 C229 C232 119.4(5)
C230 C229 C232 119.7(5)
C229 C230 C225 122.0(6)
C229 C230 H230 119.0
C225 C230 H230 119.0
F20 C231 F19 105.4(7)
F20 C231 F21 105.5(7)
F19 C231 F21 106.0(7)
F20 C231 C227 114.0(7)
F19 C231 C227 113.5(6)
F21 C231 C227 111.7(6)
F23 C232 F24 107.6(8)
F122 C232 F123 108.0(8)
F223 C232 F222 107.7(8)
F223 C232 F224 107.0(8)
F222 C232 F224 103.9(8)
F23 C232 F22 105.9(8)
F24 C232 F22 105.0(7)
F122 C232 F124 105.5(8)
F123 C232 F124 104.0(7)
F223 C232 C229 115.4(7)
F122 C232 C229 115.4(7)
F23 C232 C229 113.3(7)
F24 C232 C229 112.9(7)
F123 C232 C229 112.4(7)
F222 C232 C229 110.9(7)
F224 C232 C229 111.2(6)
F22 C232 C229 111.5(7)
F124 C232 C229 110.7(6)
C301 B300 C317 112.8(4)
C301 B300 C309 105.0(4)
C317 B300 C309 113.3(4)
C301 B300 C325 112.1(4)
C317 B300 C325 102.9(4)
C309 B300 C325 110.9(4)
C306 C301 C302 115.6(5)
C306 C301 B300 125.1(5)
C302 C301 B300 119.1(5)
C303 C302 C301 122.1(6)
C303 C302 H302 118.9
C301 C302 H302 118.9
C304 C303 C302 121.1(5)
C304 C303 C307 119.1(5)
C302 C303 C307 119.7(5)
C303 C304 C305 118.1(5)
C303 C304 H304 120.9
C305 C304 H304 120.9
C304 C305 C306 120.7(6)
C304 C305 C308 118.0(5)
C306 C305 C308 121.3(5)
C301 C306 C305 122.4(5)
C301 C306 H306 118.8
C305 C306 H306 118.8
F52 C307 F51 105.5(7)
F52 C307 F53 108.4(6)
F51 C307 F53 104.4(6)
F52 C307 C303 113.2(6)
F51 C307 C303 112.4(5)
F53 C307 C303 112.2(6)
F55 C308 F54 106.7(8)
F155 C308 F154 107.6(7)
F55 C308 F56 106.0(8)
F54 C308 F56 105.1(8)
F155 C308 F156 106.2(7)
F154 C308 F156 104.7(7)
F155 C308 C305 114.3(6)
F55 C308 C305 114.0(8)
F54 C308 C305 112.7(8)
F154 C308 C305 111.9(6)
F56 C308 C305 111.7(8)
F156 C308 C305 111.5(7)
C314 C309 C310 115.8(5)
C314 C309 B300 122.8(5)
C310 C309 B300 121.2(5)
C311 C310 C309 122.2(6)
C311 C310 H310 118.9
C309 C310 H310 118.9
C312 C311 C310 121.0(5)
C312 C311 C315 120.2(5)
C310 C311 C315 118.8(6)
C311 C312 C313 117.8(5)
C311 C312 H312 121.1
C313 C312 H312 121.1
C312 C313 C314 121.2(6)
C312 C313 C316 118.6(5)
C314 C313 C316 120.2(6)
C313 C314 C309 121.9(6)
C313 C314 H314 119.1
C309 C314 H314 119.1
F57 C315 F59 108.7(6)
F57 C315 F58 107.0(7)
F59 C315 F58 102.1(6)
F57 C315 C311 113.9(6)
F59 C315 C311 111.6(6)
F58 C315 C311 112.7(6)
F160 C316 F162 106.6(9)
F61 C316 F60 106.9(8)
F260 C316 F261 108.8(9)
F61 C316 F62 104.0(8)
F60 C316 F62 103.8(8)
F260 C316 F262 104.5(8)
F261 C316 F262 101.3(8)
F160 C316 F161 103.4(9)
F162 C316 F161 102.9(8)
F260 C316 C313 115.9(9)
F160 C316 C313 115.9(8)
F162 C316 C313 115.2(8)
F61 C316 C313 114.8(8)
F60 C316 C313 113.9(8)
F261 C316 C313 114.4(8)
F62 C316 C313 112.5(7)
F262 C316 C313 110.5(8)
F161 C316 C313 111.4(7)
C322 C317 C318 115.3(5)
C322 C317 B300 123.7(5)
C318 C317 B300 120.6(5)
C319 C318 C317 122.8(5)
C319 C318 H318 118.6
C317 C318 H318 118.6
C320 C319 C318 120.9(5)
C320 C319 C323 120.0(5)
C318 C319 C323 119.1(5)
C319 C320 C321 117.7(5)
C319 C320 H320 121.2
C321 C320 H320 121.2
C320 C321 C322 121.0(6)
C320 C321 C324 120.3(5)
C322 C321 C324 118.7(5)
C317 C322 C321 122.4(5)
C317 C322 H322 118.8
C321 C322 H322 118.8
F64 C323 F63 107.6(6)
F64 C323 F65 106.1(6)
F63 C323 F65 105.3(6)
F64 C323 C319 113.2(6)
F63 C323 C319 112.9(5)
F65 C323 C319 111.1(6)
F66 C324 F67 108.2(8)
F267 C324 F268 106.7(8)
F267 C324 F266 105.6(8)
F268 C324 F266 104.9(8)
F166 C324 F167 106.3(8)
F166 C324 F168 106.6(8)
F167 C324 F168 104.9(8)
F66 C324 F68 104.9(8)
F67 C324 F68 104.7(8)
F166 C324 C321 115.2(8)
F66 C324 C321 114.1(8)
F67 C324 C321 113.9(8)
F267 C324 C321 113.3(8)
F268 C324 C321 112.6(8)
F266 C324 C321 113.0(7)
F167 C324 C321 112.1(7)
F168 C324 C321 111.1(7)
F68 C324 C321 110.2(7)
C330 C325 C326 115.2(5)
C330 C325 B300 124.2(5)
C326 C325 B300 120.2(5)
C327 C326 C325 122.3(5)
C327 C326 H326 118.8
C325 C326 H326 118.8
C328 C327 C326 121.2(5)
C328 C327 C331 119.6(6)
C326 C327 C331 119.2(5)
C329 C328 C327 117.6(6)
C329 C328 H328 121.2
C327 C328 H328 121.2
C328 C329 C330 121.5(5)
C328 C329 C332 119.0(5)
C330 C329 C332 119.5(5)
C329 C330 C325 122.2(5)
C329 C330 H330 118.9
C325 C330 H330 118.9
F69 C331 F70 106.7(7)
F69 C331 F71 105.3(7)
F70 C331 F71 106.0(7)
F69 C331 C327 114.1(6)
F70 C331 C327 111.7(5)
F71 C331 C327 112.5(5)
F274 C332 F272 108.3(8)
F173 C332 F174 107.8(8)
F74 C332 F72 106.5(7)
F74 C332 F73 106.3(7)
F72 C332 F73 106.3(7)
F173 C332 F172 105.2(8)
F174 C332 F172 104.7(8)
F274 C332 F273 104.6(8)
F272 C332 F273 104.6(8)
F173 C332 C329 114.0(7)
F274 C332 C329 113.5(7)
F272 C332 C329 114.2(7)
F174 C332 C329 113.4(7)
F74 C332 C329 113.3(7)
F72 C332 C329 111.7(7)
F73 C332 C329 112.2(6)
F172 C332 C329 111.0(7)
F273 C332 C329 110.8(7)

loop_
_geom_bond_atom_site_label_1
_geom_bond_atom_site_label_2
_geom_bond_distance
Rh1 P1 2.2254(14)
Rh1 P2 2.2436(14)
B1 C1 1.595(10)
B1 N1 1.605(8)
B1 H1A 0.9900
B1 H1B 0.9900
C1 C6 1.394(11)
C1 C2 1.408(10)
C2 C3 1.396(12)
C2 H2 0.9500
C3 C4 1.391(17)
C3 H3 0.9500
C4 C5 1.352(17)
C4 H4 0.9500
C5 C6 1.394(14)
C5 H5 0.9500
C6 H6 0.9500
N1 C7 1.484(10)
N1 C9 1.494(10)
N1 C8 1.499(12)
C7 H7A 0.9800
C7 H7B 0.9800
C7 H7C 0.9800
C8 H8A 0.9800
C8 H8B 0.9800
C8 H8C 0.9800
C9 H9A 0.9800
C9 H9B 0.9800
C9 H9C 0.9800
P1 C18 1.838(7)
P1 C10 1.843(7)
P1 C14 1.846(6)
C10 C11 1.530(11)
C10 H10A 0.9900
C10 H10B 0.9900
C11 C12A 1.50(2)
C11 C13B 1.518(19)
C11 C13A 1.54(2)
C11 C12B 1.569(18)
C11 H11 1.0000
C12A H12A 0.9800
C12A H12B 0.9800
C12A H12C 0.9800
C13A H13A 0.9800
C13A H13B 0.9800
C13A H13C 0.9800
C12B H12D 0.9800
C12B H12E 0.9800
C12B H12F 0.9800
C13B H13D 0.9800
C13B H13E 0.9800
C13B H13F 0.9800
C14 C15 1.553(8)
C14 H14A 0.9900
C14 H14B 0.9900
C15 C17 1.513(10)
C15 C16 1.535(10)
C15 H15 1.0000
C16 H16A 0.9800
C16 H16B 0.9800
C16 H16C 0.9800
C17 H17A 0.9800
C17 H17B 0.9800
C17 H17C 0.9800
C18 C19 1.543(11)
C18 H18A 0.9900
C18 H18B 0.9900
C19 C21 1.527(12)
C19 C20 1.529(10)
C19 H19 1.0000
C20 H20A 0.9800
C20 H20B 0.9800
C20 H20C 0.9800
C21 H21A 0.9800
C21 H21B 0.9800
C21 H21C 0.9800
P2 C30B 1.79(2)
P2 C26A 1.822(9)
P2 C22B 1.83(2)
P2 C22A 1.838(8)
P2 C26B 1.86(2)
P2 C30A 1.867(8)
C22A C23A 1.540(11)
C22A H22A 0.9900
C22A H22B 0.9900
C23A C24A 1.526(12)
C23A C25A 1.529(11)
C23A H23A 1.0000
C24A H24A 0.9800
C24A H24B 0.9800
C24A H24C 0.9800
C25A H25A 0.9800
C25A H25B 0.9800
C25A H25C 0.9800
C22B C23B 1.53(2)
C22B H22C 0.9900
C22B H22D 0.9900
C23B C25B 1.52(3)
C23B C24B 1.55(2)
C23B H23B 1.0000
C24B H24D 0.9800
C24B H24E 0.9800
C24B H24F 0.9800
C25B H25D 0.9800
C25B H25E 0.9800
C25B H25F 0.9800
C26A C27A 1.529(12)
C26A H26A 0.9900
C26A H26B 0.9900
C27A C29A 1.491(13)
C27A C28A 1.544(14)
C27A H27A 1.0000
C28A H28A 0.9800
C28A H28B 0.9800
C28A H28C 0.9800
C29A H29A 0.9800
C29A H29B 0.9800
C29A H29C 0.9800
C26B H26C 0.9900
C26B H26D 0.9900
C28B H28D 0.9800
C28B H28E 0.9800
C28B H28F 0.9800
C29B H29D 0.9800
C29B H29E 0.9800
C29B H29F 0.9800
C30A C31A 1.545(11)
C30A H30A 0.9900
C30A H30B 0.9900
C31A C33A 1.521(14)
C31A C32A 1.548(15)
C31A H31A 1.0000
C32A H32A 0.9800
C32A H32B 0.9800
C32A H32C 0.9800
C33A H33A 0.9800
C33A H33B 0.9800
C33A H33C 0.9800
C30B C31B 1.54(2)
C30B H30C 0.9900
C30B H30D 0.9900
C31B C33B 1.54(3)
C31B C32B 1.54(3)
C31B H31B 1.0000
C32B H32D 0.9800
C32B H32E 0.9800
C32B H32F 0.9800
C33B H33D 0.9800
C33B H33E 0.9800
C33B H33F 0.9800
Rh2 P4 2.2289(14)
Rh2 P3 2.2353(14)
B2 C51 1.595(10)
B2 N2 1.617(9)
B2 H2A 0.9900
B2 H2B 0.9900
C51 C56 1.390(11)
C51 C52 1.397(10)
C52 C53 1.399(11)
C52 H52 0.9500
C53 C54 1.390(17)
C53 H53 0.9500
C54 C55 1.361(18)
C54 H54 0.9500
C55 C56 1.383(14)
C55 H55 0.9500
C56 H56 0.9500
N2 C57 1.488(9)
N2 C59 1.490(9)
N2 C58 1.494(8)
C57 H57A 0.9800
C57 H57B 0.9800
C57 H57C 0.9800
C58 H58A 0.9800
C58 H58B 0.9800
C58 H58C 0.9800
C59 H59A 0.9800
C59 H59B 0.9800
C59 H59C 0.9800
P3 C68A 1.831(7)
P3 C64 1.842(6)
P3 C60 1.849(6)
C60 C61 1.541(8)
C60 H60A 0.9900
C60 H60B 0.9900
C61 C63 1.506(12)
C61 C62 1.519(13)
C61 H61 1.0000
C62 H62A 0.9800
C62 H62B 0.9800
C62 H62C 0.9800
C63 H63A 0.9800
C63 H63B 0.9800
C63 H63C 0.9800
C64 C65 1.535(9)
C64 H64A 0.9900
C64 H64B 0.9900
C65 C66 1.522(12)
C65 C67 1.528(11)
C65 H65 1.0000
C66 H66A 0.9800
C66 H66B 0.9800
C66 H66C 0.9800
C67 H67A 0.9800
C67 H67B 0.9800
C67 H67C 0.9800
C68A C69A 1.54(3)
C68A H68A 0.9900
C68A H68B 0.9900
C69A C70A 1.52(3)
C69A C71A 1.53(3)
C69A H69A 1.0000
C70A H70A 0.9800
C70A H70B 0.9800
C70A H70C 0.9800
C71A H71A 0.9800
C71A H71B 0.9800
C71A H71C 0.9800
C69B C71B 1.52(2)
C69B C70B 1.54(2)
C69B H69B 1.0000
C70B H70D 0.9800
C70B H70E 0.9800
C70B H70F 0.9800
C71B H71D 0.9800
C71B H71E 0.9800
C71B H71F 0.9800
P4 C80 1.837(6)
P4 C76A 1.841(6)
P4 C72 1.850(6)
C72 C73 1.540(8)
C72 H72A 0.9900
C72 H72B 0.9900
C73 C74 1.515(10)
C73 C75 1.521(10)
C73 H73 1.0000
C74 H74A 0.9800
C74 H74B 0.9800
C74 H74C 0.9800
C75 H75A 0.9800
C75 H75B 0.9800
C75 H75C 0.9800
C76A C77A 1.510(13)
C76A H76A 0.9900
C76A H76B 0.9900
C77A C79A 1.504(16)
C77A C78A 1.551(17)
C77A H77A 1.0000
C78A H78A 0.9800
C78A H78B 0.9800
C78A H78C 0.9800
C79A H79A 0.9800
C79A H79B 0.9800
C79A H79C 0.9800
C77B C78B 1.484(18)
C77B C79B 1.545(17)
C77B H77B 1.0000
C78B H78D 0.9800
C78B H78E 0.9800
C78B H78F 0.9800
C79B H79D 0.9800
C79B H79E 0.9800
C79B H79F 0.9800
C80 C81A 1.530(10)
C80 H80A 0.9900
C80 H80B 0.9900
C81A C83A 1.445(17)
C81A C82A 1.593(16)
C81A H81A 1.0000
C82A H82A 0.9800
C82A H82B 0.9800
C82A H82C 0.9800
C83A H83A 0.9800
C83A H83B 0.9800
C83A H83C 0.9800
C82B H82D 0.9800
C82B H82E 0.9800
C82B H82F 0.9800
C83B H83D 0.9800
C83B H83E 0.9800
C83B H83F 0.9800
B200 C225 1.638(8)
B200 C217 1.641(8)
B200 C209 1.644(8)
B200 C201 1.648(8)
C201 C202 1.401(8)
C201 C206 1.405(8)
C202 C203 1.389(8)
C202 H202 0.9500
C203 C204 1.391(10)
C203 C207 1.501(9)
C204 C205 1.378(9)
C204 H204 0.9500
C205 C206 1.396(7)
C205 C208 1.503(9)
C206 H206 0.9500
C207 F3 1.304(8)
C207 F103 1.310(10)
C207 F1 1.322(8)
C207 F102 1.324(10)
C207 F2 1.331(7)
C207 F101 1.332(10)
C208 F5 1.305(9)
C208 F6 1.308(9)
C208 F106 1.313(8)
C208 F105 1.314(8)
C208 F104 1.314(9)
C208 F4 1.321(9)
C209 C210 1.392(7)
C209 C214 1.411(7)
C210 C211 1.392(8)
C210 H210 0.9500
C211 C212 1.387(8)
C211 C215 1.490(9)
C212 C213 1.391(8)
C212 H212 0.9500
C213 C214 1.380(7)
C213 C216 1.503(8)
C214 H214 0.9500
C215 F8 1.313(8)
C215 F107 1.320(9)
C215 F108 1.331(9)
C215 F7 1.334(8)
C215 F109 1.352(9)
C215 F9 1.359(8)
C216 F11 1.305(8)
C216 F111 1.308(9)
C216 F110 1.322(9)
C216 F12 1.340(8)
C216 F10 1.342(8)
C216 F112 1.356(9)
C217 C218 1.396(7)
C217 C222 1.401(7)
C218 C219 1.386(9)
C218 H218 0.9500
C219 C220 1.382(9)
C219 C223 1.501(8)
C220 C221 1.394(8)
C220 H220 0.9500
C221 C222 1.392(8)
C221 C224 1.484(8)
C222 H222 0.9500
C223 F13 1.314(9)
C223 F15 1.322(10)
C223 F14 1.332(9)
C224 F116 1.307(9)
C224 F118 1.315(9)
C224 F18 1.318(8)
C224 F218 1.323(9)
C224 F217 1.335(8)
C224 F16 1.338(8)
C224 F216 1.364(9)
C224 F17 1.366(8)
C224 F117 1.389(9)
C225 C226 1.395(8)
C225 C230 1.405(7)
C226 C227 1.396(9)
C226 H226 0.9500
C227 C228 1.388(9)
C227 C231 1.494(9)
C228 C229 1.377(9)
C228 H228 0.9500
C229 C230 1.395(7)
C229 C232 1.493(9)
C230 H230 0.9500
C231 F20 1.321(10)
C231 F19 1.324(10)
C231 F21 1.339(9)
C232 F223 1.309(9)
C232 F122 1.314(9)
C232 F23 1.326(9)
C232 F24 1.334(9)
C232 F123 1.337(9)
C232 F222 1.350(9)
C232 F224 1.351(9)
C232 F22 1.354(8)
C232 F124 1.367(8)
B300 C301 1.632(7)
B300 C317 1.639(8)
B300 C309 1.641(7)
B300 C325 1.649(8)
C301 C306 1.392(8)
C301 C302 1.408(7)
C302 C303 1.389(8)
C302 H302 0.9500
C303 C304 1.380(9)
C303 C307 1.503(8)
C304 C305 1.385(9)
C304 H304 0.9500
C305 C306 1.399(8)
C305 C308 1.495(9)
C306 H306 0.9500
C307 F52 1.300(9)
C307 F51 1.336(8)
C307 F53 1.336(8)
C308 F155 1.301(8)
C308 F55 1.305(9)
C308 F54 1.320(9)
C308 F154 1.320(8)
C308 F56 1.328(9)
C308 F156 1.330(9)
C309 C314 1.395(9)
C309 C310 1.401(7)
C310 C311 1.395(7)
C310 H310 0.9500
C311 C312 1.374(10)
C311 C315 1.501(8)
C312 C313 1.389(9)
C312 H312 0.9500
C313 C314 1.392(8)
C313 C316 1.461(11)
C314 H314 0.9500
C315 F57 1.299(8)
C315 F59 1.339(8)
C315 F58 1.342(9)
C316 F260 1.325(10)
C316 F160 1.339(10)
C316 F162 1.339(10)
C316 F61 1.339(10)
C316 F60 1.353(10)
C316 F261 1.353(9)
C316 F62 1.372(10)
C316 F262 1.389(10)
C316 F161 1.390(9)
C317 C322 1.396(8)
C317 C318 1.396(7)
C318 C319 1.394(8)
C318 H318 0.9500
C319 C320 1.384(9)
C319 C323 1.494(8)
C320 C321 1.386(9)
C320 H320 0.9500
C321 C322 1.399(8)
C321 C324 1.488(9)
C322 H322 0.9500
C323 F64 1.321(8)
C323 F63 1.328(8)
C323 F65 1.355(10)
C324 F166 1.320(9)
C324 F66 1.328(9)
C324 F67 1.331(9)
C324 F267 1.336(9)
C324 F268 1.344(10)
C324 F266 1.346(9)
C324 F167 1.350(9)
C324 F168 1.352(10)
C324 F68 1.369(9)
C325 C330 1.405(7)
C325 C326 1.406(7)
C326 C327 1.389(8)
C326 H326 0.9500
C327 C328 1.386(8)
C327 C331 1.496(8)
C328 C329 1.383(8)
C328 H328 0.9500
C329 C330 1.386(8)
C329 C332 1.499(9)
C330 H330 0.9500
C331 F69 1.307(9)
C331 F70 1.316(8)
C331 F71 1.318(9)
C332 F173 1.325(9)
C332 F274 1.326(9)
C332 F272 1.327(9)
C332 F174 1.330(9)
C332 F74 1.332(9)
C332 F72 1.337(9)
C332 F73 1.338(8)
C332 F172 1.361(9)
C332 F273 1.361(9)

loop_
_geom_torsion_atom_site_label_1
_geom_torsion_atom_site_label_2
_geom_torsion_atom_site_label_3
_geom_torsion_atom_site_label_4
_geom_torsion
N1 B1 C1 C6 -97.2(8)
N1 B1 C1 C2 87.8(8)
C6 C1 C2 C3 -1.6(11)
B1 C1 C2 C3 173.5(7)
C1 C2 C3 C4 0.2(14)
C2 C3 C4 C5 0.8(17)
C3 C4 C5 C6 -0.4(18)
C2 C1 C6 C5 2.0(12)
B1 C1 C6 C5 -173.3(8)
C4 C5 C6 C1 -1.1(16)
C1 B1 N1 C7 -178.4(7)
C1 B1 N1 C9 -58.5(9)
C1 B1 N1 C8 61.2(8)
C18 P1 C10 C11 164.4(5)
C14 P1 C10 C11 -88.4(6)
Rh1 P1 C10 C11 31.7(6)
P1 C10 C11 C12A 79(2)
P1 C10 C11 C13B -178.8(19)
P1 C10 C11 C13A -162.5(17)
P1 C10 C11 C12B 56.3(14)
C18 P1 C14 C15 56.7(6)
C10 P1 C14 C15 -48.6(6)
Rh1 P1 C14 C15 -178.3(4)
P1 C14 C15 C17 136.8(6)
P1 C14 C15 C16 -102.4(6)
C10 P1 C18 C19 175.6(5)
C14 P1 C18 C19 67.3(5)
Rh1 P1 C18 C19 -49.8(5)
P1 C18 C19 C21 77.5(7)
P1 C18 C19 C20 -159.7(5)
C30B P2 C22A C23A -84.4(15)
C26A P2 C22A C23A -165.1(7)
C22B P2 C22A C23A -17.7(19)
C26B P2 C22A C23A 174.7(13)
C30A P2 C22A C23A -61.7(7)
Rh1 P2 C22A C23A 72.5(7)
P2 C22A C23A C24A -85.3(8)
P2 C22A C23A C25A 151.7(7)
C30B P2 C22B C23B -159(2)
C26A P2 C22B C23B 117(2)
C22A P2 C22B C23B 77(3)
C26B P2 C22B C23B 89(3)
C30A P2 C22B C23B -147(3)
Rh1 P2 C22B C23B -24(3)
P2 C22B C23B C25B 163(2)
P2 C22B C23B C24B -71(3)
C30B P2 C26A C27A 152.0(13)
C22B P2 C26A C27A -105.3(13)
C22A P2 C26A C27A -88.1(8)
C26B P2 C26A C27A -51.7(16)
C30A P2 C26A C27A 167.7(8)
Rh1 P2 C26A C27A 35.5(9)
P2 C26A C27A C29A -164.7(9)
P2 C26A C27A C28A 68.7(11)
C30B P2 C30A C31A 86.1(19)
C26A P2 C30A C31A 54.1(8)
C22B P2 C30A C31A -70.8(12)
C22A P2 C30A C31A -52.4(8)
C26B P2 C30A C31A 28.3(13)
Rh1 P2 C30A C31A 179.0(6)
P2 C30A C31A C33A -110.4(9)
P2 C30A C31A C32A 127.9(8)
C26A P2 C30B C31B 63(3)
C22B P2 C30B C31B -60(3)
C22A P2 C30B C31B -34(3)
C26B P2 C30B C31B 50(3)
C30A P2 C30B C31B -84(3)
Rh1 P2 C30B C31B 170(2)
P2 C30B C31B C33B -152(3)
P2 C30B C31B C32B 89(3)
N2 B2 C51 C56 92.9(8)
N2 B2 C51 C52 -89.9(8)
C56 C51 C52 C53 0.9(11)
B2 C51 C52 C53 -176.4(7)
C51 C52 C53 C54 -0.9(13)
C52 C53 C54 C55 -0.2(17)
C53 C54 C55 C56 1.1(19)
C54 C55 C56 C51 -1.1(19)
C52 C51 C56 C55 0.1(14)
B2 C51 C56 C55 177.5(9)
C51 B2 N2 C57 -178.0(5)
C51 B2 N2 C59 -57.5(7)
C51 B2 N2 C58 62.9(7)
C68A P3 C60 C61 -69.6(6)
C64 P3 C60 C61 35.3(6)
Rh2 P3 C60 C61 163.4(4)
P3 C60 C61 C63 89.8(8)
P3 C60 C61 C62 -150.1(7)
C68A P3 C64 C65 -74.2(6)
C60 P3 C64 C65 176.1(5)
Rh2 P3 C64 C65 43.0(6)
P3 C64 C65 C66 -86.1(6)
P3 C64 C65 C67 150.4(6)
C64 P3 C68A C69A 166(2)
C60 P3 C68A C69A -87(2)
Rh2 P3 C68A C69A 47(2)
P3 C68A C69A C70A -144(4)
P3 C68A C69A C71A 81(5)
C80 P4 C72 C73 47.8(6)
C76A P4 C72 C73 -58.9(5)
Rh2 P4 C72 C73 177.2(4)
P4 C72 C73 C74 -75.1(8)
P4 C72 C73 C75 162.4(5)
C80 P4 C76A C77A 173.3(8)
C72 P4 C76A C77A -74.8(8)
Rh2 P4 C76A C77A 53.3(8)
P4 C76A C77A C79A -136.5(11)
P4 C76A C77A C78A 102.4(10)
C76A P4 C80 C81A -80.7(6)
C72 P4 C80 C81A 171.2(6)
Rh2 P4 C80 C81A 38.6(6)
P4 C80 C81A C83A 89.8(13)
P4 C80 C81A C82A -147.0(9)
C225 B200 C201 C202 -167.5(5)
C217 B200 C201 C202 70.6(6)
C209 B200 C201 C202 -50.4(7)
C225 B200 C201 C206 16.7(8)
C217 B200 C201 C206 -105.2(6)
C209 B200 C201 C206 133.7(6)
C206 C201 C202 C203 -0.4(9)
B200 C201 C202 C203 -176.6(5)
C201 C202 C203 C204 -3.2(9)
C201 C202 C203 C207 -179.1(5)
C202 C203 C204 C205 3.7(9)
C207 C203 C204 C205 179.6(6)
C203 C204 C205 C206 -0.6(9)
C203 C204 C205 C208 -177.5(5)
C204 C205 C206 C201 -3.1(10)
C208 C205 C206 C201 173.8(5)
C202 C201 C206 C205 3.5(9)
B200 C201 C206 C205 179.5(6)
C202 C203 C207 F3 83.4(8)
C204 C203 C207 F3 -92.6(8)
C202 C203 C207 F103 -116(2)
C204 C203 C207 F103 68(2)
C202 C203 C207 F1 -38.4(8)
C204 C203 C207 F1 145.7(7)
C202 C203 C207 F102 6(2)
C204 C203 C207 F102 -169(2)
C202 C203 C207 F2 -156.3(7)
C204 C203 C207 F2 27.7(9)
C202 C203 C207 F101 124(2)
C204 C203 C207 F101 -52(2)
C204 C205 C208 F5 -118.4(17)
C206 C205 C208 F5 64.6(17)
C204 C205 C208 F6 120.1(15)
C206 C205 C208 F6 -56.9(16)
C204 C205 C208 F106 -91.5(13)
C206 C205 C208 F106 91.5(13)
C204 C205 C208 F105 28.6(15)
C206 C205 C208 F105 -148.4(14)
C204 C205 C208 F104 148.3(15)
C206 C205 C208 F104 -28.6(15)
C204 C205 C208 F4 1.2(15)
C206 C205 C208 F4 -175.8(14)
C225 B200 C209 C210 98.9(6)
C217 B200 C209 C210 -140.7(5)
C201 B200 C209 C210 -24.5(7)
C225 B200 C209 C214 -71.6(6)
C217 B200 C209 C214 48.9(6)
C201 B200 C209 C214 165.1(5)
C214 C209 C210 C211 -0.6(8)
B200 C209 C210 C211 -171.5(5)
C209 C210 C211 C212 0.9(9)
C209 C210 C211 C215 178.3(5)
C210 C211 C212 C213 -0.8(8)
C215 C211 C212 C213 -178.2(5)
C211 C212 C213 C214 0.4(8)
C211 C212 C213 C216 178.8(5)
C212 C213 C214 C209 -0.1(9)
C216 C213 C214 C209 -178.5(5)
C210 C209 C214 C213 0.2(8)
B200 C209 C214 C213 171.4(5)
C212 C211 C215 F8 -9.0(15)
C210 C211 C215 F8 173.5(15)
C212 C211 C215 F107 83(2)
C210 C211 C215 F107 -94(2)
C212 C211 C215 F108 -153.4(18)
C210 C211 C215 F108 29.2(19)
C212 C211 C215 F7 -133.4(12)
C210 C211 C215 F7 49.2(14)
C212 C211 C215 F109 -36.2(19)
C210 C211 C215 F109 146.3(19)
C212 C211 C215 F9 110.6(12)
C210 C211 C215 F9 -66.9(13)
C214 C213 C216 F11 162.2(14)
C212 C213 C216 F11 -16.2(15)
C214 C213 C216 F111 16.2(16)
C212 C213 C216 F111 -162.2(15)
C214 C213 C216 F110 -108.9(16)
C212 C213 C216 F110 72.7(16)
C214 C213 C216 F12 -75.4(13)
C212 C213 C216 F12 106.2(13)
C214 C213 C216 F10 40.2(13)
C212 C213 C216 F10 -138.2(11)
C214 C213 C216 F112 135.1(14)
C212 C213 C216 F112 -43.3(14)
C225 B200 C217 C218 147.0(5)
C209 B200 C217 C218 31.4(7)
C201 B200 C217 C218 -89.3(6)
C225 B200 C217 C222 -39.9(6)
C209 B200 C217 C222 -155.6(5)
C201 B200 C217 C222 83.8(6)
C222 C217 C218 C219 0.2(7)
B200 C217 C218 C219 173.5(5)
C217 C218 C219 C220 1.1(8)
C217 C218 C219 C223 -177.7(5)
C218 C219 C220 C221 -1.2(8)
C223 C219 C220 C221 177.7(6)
C219 C220 C221 C222 -0.1(8)
C219 C220 C221 C224 179.6(5)
C220 C221 C222 C217 1.4(8)
C224 C221 C222 C217 -178.2(5)
C218 C217 C222 C221 -1.4(7)
B200 C217 C222 C221 -175.0(5)
C220 C219 C223 F13 -116.7(7)
C218 C219 C223 F13 62.2(8)
C220 C219 C223 F15 6.2(9)
C218 C219 C223 F15 -174.9(6)
C220 C219 C223 F14 123.8(7)
C218 C219 C223 F14 -57.4(8)
C222 C221 C224 F116 -59.5(12)
C220 C221 C224 F116 120.9(12)
C222 C221 C224 F118 171.4(11)
C220 C221 C224 F118 -8.3(12)
C222 C221 C224 F18 14.1(11)
C220 C221 C224 F18 -165.5(10)
C222 C221 C224 F218 112.5(11)
C220 C221 C224 F218 -67.2(11)
C222 C221 C224 F217 -11.8(10)
C220 C221 C224 F217 168.6(9)
C222 C221 C224 F16 138.4(8)
C220 C221 C224 F16 -41.2(9)
C222 C221 C224 F216 -128.7(10)
C220 C221 C224 F216 51.7(10)
C222 C221 C224 F17 -105.4(9)
C220 C221 C224 F17 74.9(9)
C222 C221 C224 F117 56.5(11)
C220 C221 C224 F117 -123.2(10)
C217 B200 C225 C226 152.3(5)
C209 B200 C225 C226 -86.9(6)
C201 B200 C225 C226 34.6(7)
C217 B200 C225 C230 -33.0(7)
C209 B200 C225 C230 87.8(6)
C201 B200 C225 C230 -150.6(5)
C230 C225 C226 C227 3.8(8)
B200 C225 C226 C227 178.8(5)
C225 C226 C227 C228 -3.6(9)
C225 C226 C227 C231 172.9(6)
C226 C227 C228 C229 0.4(9)
C231 C227 C228 C229 -176.2(6)
C227 C228 C229 C230 2.4(9)
C227 C228 C229 C232 -177.9(5)
C228 C229 C230 C225 -2.1(9)
C232 C229 C230 C225 178.2(5)
C226 C225 C230 C229 -1.0(8)
B200 C225 C230 C229 -176.1(5)
C228 C227 C231 F20 -46.0(10)
C226 C227 C231 F20 137.4(7)
C228 C227 C231 F19 -166.7(7)
C226 C227 C231 F19 16.7(10)
C228 C227 C231 F21 73.5(9)
C226 C227 C231 F21 -103.1(8)
C228 C229 C232 F223 -14.7(15)
C230 C229 C232 F223 165.0(14)
C228 C229 C232 F122 -176.9(13)
C230 C229 C232 F122 2.8(13)
C228 C229 C232 F23 -92.4(13)
C230 C229 C232 F23 87.3(13)
C228 C229 C232 F24 144.9(12)
C230 C229 C232 F24 -35.4(12)
C228 C229 C232 F123 58.6(13)
C230 C229 C232 F123 -121.7(12)
C228 C229 C232 F222 108.1(13)
C230 C229 C232 F222 -72.2(13)
C228 C229 C232 F224 -136.7(12)
C230 C229 C232 F224 42.9(13)
C228 C229 C232 F22 27.0(11)
C230 C229 C232 F22 -153.3(10)
C228 C229 C232 F124 -57.2(12)
C230 C229 C232 F124 122.4(11)
C317 B300 C301 C306 20.2(7)
C309 B300 C301 C306 -103.7(6)
C325 B300 C301 C306 135.8(5)
C317 B300 C301 C302 -164.8(5)
C309 B300 C301 C302 71.3(6)
C325 B300 C301 C302 -49.2(6)
C306 C301 C302 C303 0.2(8)
B300 C301 C302 C303 -175.2(5)
C301 C302 C303 C304 -1.0(9)
C301 C302 C303 C307 -179.2(6)
C302 C303 C304 C305 0.8(9)
C307 C303 C304 C305 179.0(6)
C303 C304 C305 C306 0.1(9)
C303 C304 C305 C308 -177.4(5)
C302 C301 C306 C305 0.7(8)
B300 C301 C306 C305 175.8(5)
C304 C305 C306 C301 -0.9(9)
C308 C305 C306 C301 176.5(5)
C304 C303 C307 F52 -94.9(8)
C302 C303 C307 F52 83.3(8)
C304 C303 C307 F51 145.6(7)
C302 C303 C307 F51 -36.2(9)
C304 C303 C307 F53 28.2(9)
C302 C303 C307 F53 -153.6(6)
C304 C305 C308 F155 174.1(13)
C306 C305 C308 F155 -3.3(15)
C304 C305 C308 F55 -37.0(19)
C306 C305 C308 F55 145.5(18)
C304 C305 C308 F54 -158.9(17)
C306 C305 C308 F54 23.6(18)
C304 C305 C308 F154 51.5(13)
C306 C305 C308 F154 -126.0(13)
C304 C305 C308 F56 83.1(19)
C306 C305 C308 F56 -94.4(19)
C304 C305 C308 F156 -65.4(13)
C306 C305 C308 F156 117.1(13)
C301 B300 C309 C314 84.9(6)
C317 B300 C309 C314 -38.6(7)
C325 B300 C309 C314 -153.8(5)
C301 B300 C309 C310 -89.5(6)
C317 B300 C309 C310 146.9(5)
C325 B300 C309 C310 31.8(7)
C314 C309 C310 C311 0.7(8)
B300 C309 C310 C311 175.5(5)
C309 C310 C311 C312 1.2(9)
C309 C310 C311 C315 -178.3(5)
C310 C311 C312 C313 -0.8(10)
C315 C311 C312 C313 178.7(6)
C311 C312 C313 C314 -1.5(10)
C311 C312 C313 C316 179.4(6)
C312 C313 C314 C309 3.6(11)
C316 C313 C314 C309 -177.4(6)
C310 C309 C314 C313 -3.0(9)
B300 C309 C314 C313 -177.7(6)
C312 C311 C315 F57 19.3(10)
C310 C311 C315 F57 -161.1(7)
C312 C311 C315 F59 -104.2(7)
C310 C311 C315 F59 75.3(8)
C312 C311 C315 F58 141.5(7)
C310 C311 C315 F58 -38.9(8)
C312 C313 C316 F260 -128.1(12)
C314 C313 C316 F260 52.9(13)
C312 C313 C316 F160 -174.2(12)
C314 C313 C316 F160 6.7(13)
C312 C313 C316 F162 60.4(13)
C314 C313 C316 F162 -118.7(13)
C312 C313 C316 F61 91.6(10)
C314 C313 C316 F61 -87.4(10)
C312 C313 C316 F60 -32.0(12)
C314 C313 C316 F60 148.9(11)
C312 C313 C316 F261 -0.2(12)
C314 C313 C316 F261 -179.2(11)
C312 C313 C316 F62 -149.8(9)
C314 C313 C316 F62 31.2(11)
C312 C313 C316 F262 113.3(10)
C314 C313 C316 F262 -65.7(11)
C312 C313 C316 F161 -56.4(12)
C314 C313 C316 F161 124.6(11)
C301 B300 C317 C322 -143.6(6)
C309 B300 C317 C322 -24.4(8)
C325 B300 C317 C322 95.4(6)
C301 B300 C317 C318 44.2(7)
C309 B300 C317 C318 163.4(5)
C325 B300 C317 C318 -76.8(6)
C322 C317 C318 C319 2.5(9)
B300 C317 C318 C319 175.3(5)
C317 C318 C319 C320 -0.2(10)
C317 C318 C319 C323 -178.6(6)
C318 C319 C320 C321 -1.7(10)
C323 C319 C320 C321 176.7(7)
C319 C320 C321 C322 1.3(10)
C319 C320 C321 C324 -176.2(6)
C318 C317 C322 C321 -2.9(9)
B300 C317 C322 C321 -175.4(6)
C320 C321 C322 C317 1.1(11)
C324 C321 C322 C317 178.6(6)
C320 C319 C323 F64 13.0(10)
C318 C319 C323 F64 -168.6(6)
C320 C319 C323 F63 135.7(7)
C318 C319 C323 F63 -45.9(9)
C320 C319 C323 F65 -106.3(7)
C318 C319 C323 F65 72.1(8)
C320 C321 C324 F166 137.4(12)
C322 C321 C324 F166 -40.2(13)
C320 C321 C324 F66 -7.4(12)
C322 C321 C324 F66 175.1(10)
C320 C321 C324 F67 -132.3(10)
C322 C321 C324 F67 50.2(11)
C320 C321 C324 F267 -35.6(13)
C322 C321 C324 F267 146.8(12)
C320 C321 C324 F268 85.6(12)
C322 C321 C324 F268 -91.9(12)
C320 C321 C324 F266 -155.7(11)
C322 C321 C324 F266 26.8(12)
C320 C321 C324 F167 15.7(12)
C322 C321 C324 F167 -161.9(11)
C320 C321 C324 F168 -101.3(12)
C322 C321 C324 F168 81.2(12)
C320 C321 C324 F68 110.4(9)
C322 C321 C324 F68 -67.2(9)
C301 B300 C325 C330 -24.4(7)
C317 B300 C325 C330 97.1(6)
C309 B300 C325 C330 -141.4(5)
C301 B300 C325 C326 162.2(4)
C317 B300 C325 C326 -76.3(5)
C309 B300 C325 C326 45.2(6)
C330 C325 C326 C327 -0.2(8)
B300 C325 C326 C327 173.8(5)
C325 C326 C327 C328 0.1(8)
C325 C326 C327 C331 179.2(5)
C326 C327 C328 C329 0.5(8)
C331 C327 C328 C329 -178.7(5)
C327 C328 C329 C330 -0.9(8)
C327 C328 C329 C332 179.7(5)
C328 C329 C330 C325 0.8(9)
C332 C329 C330 C325 -179.8(5)
C326 C325 C330 C329 -0.3(8)
B300 C325 C330 C329 -174.0(5)
C328 C327 C331 F69 -10.4(9)
C326 C327 C331 F69 170.5(7)
C328 C327 C331 F70 110.8(7)
C326 C327 C331 F70 -68.4(8)
C328 C327 C331 F71 -130.2(7)
C326 C327 C331 F71 50.6(8)
C328 C329 C332 F173 73.6(11)
C330 C329 C332 F173 -105.7(11)
C328 C329 C332 F274 -112.8(11)
C330 C329 C332 F274 67.8(11)
C328 C329 C332 F272 12.0(11)
C330 C329 C332 F272 -167.4(11)
C328 C329 C332 F174 -162.5(10)
C330 C329 C332 F174 18.1(11)
C328 C329 C332 F74 -18.8(10)
C330 C329 C332 F74 161.8(9)
C328 C329 C332 F72 101.5(9)
C330 C329 C332 F72 -77.9(9)
C328 C329 C332 F73 -139.3(8)
C330 C329 C332 F73 41.3(9)
C328 C329 C332 F172 -44.9(11)
C330 C329 C332 F172 135.7(10)
C328 C329 C332 F273 129.9(10)
C330 C329 C332 F273 -49.5(11)
